data_7131266
loop_
_publ_author_name
'Chowdhury, Tajrian'
'Evans, Matthew J.'
'Coles, Martyn P.'
'Bailey, Anna G.'
'Peveler, William J.'
'Wilson, Claire'
'Farnaby, Joy H.'

_publ_section_title
;
 Reduction chemistry yields stable and soluble divalent lanthanide
 tris(pyrazolyl)borate complexes.
;
_journal_issue 15
_journal_name_full 'Chemical communications (Cambridge, England)'
_journal_page_first 2134
_journal_page_last 2137
_journal_paper_doi 10.1039/d2cc03189b
_journal_volume 59
_journal_year 2023
_chemical_formula_moiety 'C32 H44 B2 F6 K N12 O12 S2 Y, 1.5(C7 H8)'
_chemical_formula_sum 'C42.5 H56 B2 F6 K N12 O12 S2 Y'
_chemical_formula_weight 1254.74
_space_group_crystal_system triclinic
_space_group_IT_number 2
_space_group_name_Hall '-P 1'
_space_group_name_H-M_alt 'P -1'
_atom_sites_solution_hydrogens geom
_atom_sites_solution_primary dual
_audit_creation_date 2022-01-31
_audit_creation_method
;
Olex2 1.5-beta
(compiled 2021.12.09 svn.r5202d8cf for OlexSys, GUI svn.r6439)
;
_audit_update_record
;
2022-03-22 deposited with the CCDC.	2022-12-20 downloaded from the CCDC.
;
_cell_angle_alpha 89.056(7)
_cell_angle_beta 69.647(6)
_cell_angle_gamma 76.348(6)
_cell_formula_units_Z 4
_cell_length_a 17.124(3)
_cell_length_b 18.094(3)
_cell_length_c 19.856(3)
_cell_measurement_reflns_used 9948
_cell_measurement_temperature 150
_cell_measurement_theta_max 26.50
_cell_measurement_theta_min 2.32
_cell_volume 5590.6(16)
_computing_data_collection 'APEX3 Ver. 2016.9-0 (Bruker-AXS, 2016)'
_computing_molecular_graphics 'Olex2 1.5-beta (Dolomanov et al., 2009)'
_computing_publication_material 'Olex2 1.5-beta (Dolomanov et al., 2009)'
_computing_structure_refinement 'SHELXL 2018/3 (Sheldrick, 2015)'
_computing_structure_solution 'SHELXT 2018/2 (Sheldrick, 2018)'
_diffrn_ambient_temperature 150
_diffrn_detector 'charge integrating pixel array detector'
_diffrn_detector_area_resol_mean 7.4074
_diffrn_detector_type 'Bruker PHOTON II'
_diffrn_measured_fraction_theta_full 0.976
_diffrn_measured_fraction_theta_max 0.970
_diffrn_measurement_device 'four-circle diffractometer'
_diffrn_measurement_device_type 'Bruker D8 VENTURE'
_diffrn_measurement_method '\f and \w scans'
_diffrn_radiation_collimation 'focusing mirrors'
_diffrn_radiation_monochromator 'multilayer mirror optics'
_diffrn_radiation_type MoK\a
_diffrn_radiation_wavelength 0.71073
_diffrn_reflns_av_R_equivalents 0.2363
_diffrn_reflns_av_unetI/netI 0.2483
_diffrn_reflns_Laue_measured_fraction_full 0.976
_diffrn_reflns_Laue_measured_fraction_max 0.970
_diffrn_reflns_limit_h_max 21
_diffrn_reflns_limit_h_min -21
_diffrn_reflns_limit_k_max 22
_diffrn_reflns_limit_k_min -22
_diffrn_reflns_limit_l_max 24
_diffrn_reflns_limit_l_min -24
_diffrn_reflns_number 100588
_diffrn_reflns_point_group_measured_fraction_full 0.976
_diffrn_reflns_point_group_measured_fraction_max 0.970
_diffrn_reflns_theta_full 25.242
_diffrn_reflns_theta_max 26.587
_diffrn_reflns_theta_min 1.161
_diffrn_source 'microfocus sealed tube'
_diffrn_source_current 1.4
_diffrn_source_power 0.07
_diffrn_source_type 'INCOATEC I\ms 3.0'
_diffrn_source_voltage 50.0
_diffrn_standards_number 0
_exptl_absorpt_coefficient_mu 1.280
_exptl_absorpt_correction_T_max 0.7454
_exptl_absorpt_correction_T_min 0.6433
_exptl_absorpt_correction_type multi-scan
_exptl_absorpt_process_details
;
SADABS-2016/2 (Bruker,2016/2) was used for absorption correction.
wR2(int) was 0.1462 before and 0.0823 after correction.
The Ratio of minimum to maximum transmission is 0.8630.
The \l/2 correction factor is Not present.
;
_exptl_crystal_colour yellow
_exptl_crystal_colour_primary yellow
_exptl_crystal_density_diffrn 1.491
_exptl_crystal_description block
_exptl_crystal_F_000 2580
_exptl_crystal_size_max 0.11
_exptl_crystal_size_mid 0.08
_exptl_crystal_size_min 0.07
_refine_diff_density_max 1.332
_refine_diff_density_min -0.636
_refine_diff_density_rms 0.148
_refine_ls_extinction_method none
_refine_ls_goodness_of_fit_ref 1.035
_refine_ls_hydrogen_treatment constr
_refine_ls_matrix_type full
_refine_ls_number_parameters 1391
_refine_ls_number_reflns 22692
_refine_ls_number_restraints 1632
_refine_ls_restrained_S_all 1.002
_refine_ls_R_factor_all 0.2332
_refine_ls_R_factor_gt 0.1035
_refine_ls_shift/su_max 0.000
_refine_ls_shift/su_mean 0.000
_refine_ls_structure_factor_coef Fsqd
_refine_ls_weighting_details 'w=1/[\s^2^(Fo^2^)+(0.1278P)^2^+21.1086P] where P=(Fo^2^+2Fc^2^)/3'
_refine_ls_weighting_scheme calc
_refine_ls_wR_factor_gt 0.2556
_refine_ls_wR_factor_ref 0.3159
_reflns_Friedel_coverage 0.000
_reflns_number_gt 9848
_reflns_number_total 22692
_reflns_threshold_expression 'I > 2\s(I)'
_cod_data_source_file d2cc03189b2.cif
_cod_data_source_block 2_Y
_cod_depositor_comments 'Adding full bibliography for 7131257--7131266.cif.'
_cod_original_cell_volume 5590.7(16)
_cod_original_formula_sum 'C42.50 H56 B2 F6 K N12 O12 S2 Y'
_cod_database_code 7131266
_shelx_shelxl_version_number 2018/3
_shelx_space_group_comment
;
The symmetry employed for this shelxl refinement is uniquely defined
by the following loop, which should always be used as a source of
symmetry information in preference to the above space-group names.
They are only intended as comments.
;
_shelx_estimated_absorpt_t_max 0.916
_shelx_estimated_absorpt_t_min 0.872
_olex2_refinement_description
;
1. Fixed Uiso
 At 1.2 times of:
  All B(H) groups, All C(H) groups, All C(H,H) groups
 At 1.5 times of:
  All C(H,H,H) groups
2. Restrained distances
 C67-C66 = C68-C67 = C69-C68 = C70-C69 = C70-C65 = C66-C65
 1.39 with sigma of 0.02
 C81-C80 = C82-C81 = C84-C82 = C84-C83 = C85-C83 = C85-C80
 1.39 with sigma of 0.02
 C80-C79
 1.51 with sigma of 0.02
 C71-C66
 1.51 with sigma of 0.02
 C87-C86 = C88-C87 = C88-C82 = C89-C82
 1.39 with sigma of 0.02
 C90-C80
 1.51 with sigma of 0.02
 C95-C68 = C91-C68 = C95-C94 = C94-C93 = C93-C92 = C92-C91
 1.39 with sigma of 0.02
 C96-C95
 1.51 with sigma of 0.02
 C65-C68 \\sim C67-C70 \\sim C66-C69
 with sigma of 0.02
 C87-C89 \\sim C88-C80 \\sim C86-C82
 with sigma of 0.02
 C68-C93 \\sim C92-C95 \\sim C94-C91
 with sigma of 0.02
3. Uiso/Uaniso restraints and constraints
B3: within 1.7A with sigma of 0.01 and sigma for terminal atoms of 0.02 within
1.7A
4. Rigid body (RIGU) restrains
 All non-hydrogen atoms
 with sigma for 1-2 distances of 0.004 and sigma for 1-3 distances of 0.004
5. Others
 Sof(H82A)=Sof(C86)=Sof(H86)=Sof(C87)=Sof(H87)=Sof(C88)=Sof(H88)=Sof(C89)=
 Sof(H89)=Sof(C90)=Sof(H90A)=Sof(H90B)=Sof(H90C)=1-FVAR(1)
 Sof(C79)=Sof(H79A)=Sof(H79B)=Sof(H79C)=Sof(C81)=Sof(H81)=Sof(H82)=Sof(C83)=
 Sof(H83)=Sof(C84)=Sof(H84)=Sof(C85)=Sof(H85)=FVAR(1)
 Sof(H68)=Sof(C91)=Sof(H91)=Sof(C92)=Sof(H92)=Sof(C93)=Sof(H93)=Sof(C94)=
 Sof(H94)=Sof(C95)=Sof(C96)=Sof(H96A)=Sof(H96B)=Sof(H96C)=1-FVAR(2)
 Sof(C65)=Sof(H65)=Sof(C66)=Sof(C67)=Sof(H67)=Sof(H68A)=Sof(C69)=Sof(H69)=
 Sof(C70)=Sof(H70)=Sof(C71)=Sof(H71A)=Sof(H71B)=Sof(H71C)=FVAR(2)
6.a Ternary CH refined with riding coordinates:
 B1(H1), B2(H2), B3(H3A), B4(H4A)
6.b Secondary CH2 refined with riding coordinates:
 C21(H21A,H21B), C22(H22A,H22B), C23(H23A,H23B), C24(H24A,H24B), C25(H25A,
 H25B), C26(H26A,H26B), C27(H27A,H27B), C28(H28A,H28B), C29(H29A,H29B),
 C30(H30A,H30B), C31(H31A,H31B), C32(H32A,H32B), C53(H53A,H53B), C54(H54A,H54B),
  C55(H55A,H55B), C56(H56A,H56B), C57(H57A,H57B), C58(H58A,H58B), C59(H59A,
 H59B), C60(H60A,H60B), C61(H61A,H61B), C62(H62A,H62B), C63(H63A,H63B),
 C64(H64A,H64B)
6.c Me refined with riding coordinates:
 C71(H71A,H71B,H71C), C96(H96A,H96B,H96C), C79(H79A,H79B,H79C), C90(H90A,H90B,
 H90C)
6.d Aromatic/amide H refined with riding coordinates:
 C1(H1A), C2(H2A), C3(H3), C4(H4), C5(H5), C6(H6), C7(H7), C8(H8), C9(H9),
 C10(H10), C11(H11), C12(H12), C13(H13), C14(H14), C15(H15), C16(H16), C17(H17),
  C18(H18), C33(H33), C34(H34), C35(H35), C36(H36), C37(H37), C38(H38),
 C39(H39), C40(H40), C41(H41), C42(H42), C43(H43), C44(H44), C45(H45), C46(H46),
  C47(H47), C48(H48), C49(H49), C50(H50), C65(H65), C67(H67), C68(H68A),
 C68(H68), C69(H69), C70(H70), C91(H91), C92(H92), C93(H93), C94(H94), C73(H73),
  C74(H74), C75(H75), C76(H76), C77(H77), C81(H81), C82(H82), C82(H82A),
 C83(H83), C84(H84), C85(H85), C86(H86), C87(H87), C88(H88), C89(H89)
6.e Idealised Me refined as rotating group:
 C78(H78A,H78B,H78C)
;
_olex2_submission_special_instructions 'No special instructions were received'

loop_
_space_group_symop_operation_xyz
'x, y, z'
'-x, -y, -z'

loop_
_atom_site_label
_atom_site_type_symbol
_atom_site_fract_x
_atom_site_fract_y
_atom_site_fract_z
_atom_site_U_iso_or_equiv
_atom_site_adp_type
_atom_site_occupancy
_atom_site_site_symmetry_order
_atom_site_calc_flag
_atom_site_refinement_flags_posn
_atom_site_refinement_flags_adp
_atom_site_refinement_flags_occupancy
_atom_site_disorder_assembly
_atom_site_disorder_group
B1 B 0.1486(8) 0.8560(7) 0.3671(7) 0.034(2) Uani 1 1 d . . . . .
H1 H 0.114812 0.892266 0.338603 0.041 Uiso 1 1 calc R U . . .
C1 C 0.3462(7) 0.8814(5) 0.3772(5) 0.030(2) Uani 1 1 d . . . . .
H1A H 0.396050 0.866448 0.389860 0.036 Uiso 1 1 calc R U . . .
F1 F 0.6105(4) 0.6399(4) 0.4612(4) 0.062(2) Uani 1 1 d . . . . .
K1 K 0.42471(17) 0.84942(14) 0.67346(14) 0.0442(7) Uani 1 1 d . . . . .
N1 N 0.2847(5) 0.8451(4) 0.3936(4) 0.0264(18) Uani 1 1 d . . . . .
O1 O 0.4024(4) 0.7386(4) 0.4486(4) 0.0300(15) Uani 1 1 d . . . . .
S1 S 0.47385(17) 0.74296(14) 0.46875(14) 0.0296(6) Uani 1 1 d . . . . .
Y1 Y 0.26204(6) 0.73326(5) 0.46616(5) 0.0248(3) Uani 1 1 d . . . . .
B2 B 0.2781(9) 0.5369(7) 0.5071(7) 0.036(2) Uani 1 1 d . . . . .
H2 H 0.283626 0.479029 0.519315 0.043 Uiso 1 1 calc R U . . .
C2 C 0.3291(7) 0.9441(6) 0.3391(6) 0.034(2) Uani 1 1 d . . . . .
H2A H 0.361570 0.980990 0.323010 0.041 Uiso 1 1 calc R U . . .
F2 F 0.5018(5) 0.5954(4) 0.4758(4) 0.0587(19) Uani 1 1 d . . . . .
N2 N 0.2294(5) 0.8816(5) 0.3623(4) 0.0300(18) Uani 1 1 d . . . . .
O2 O 0.4555(5) 0.7524(4) 0.5445(4) 0.0373(17) Uani 1 1 d . . . . .
S2 S 0.26640(19) 0.88752(15) 0.58353(16) 0.0379(7) Uani 1 1 d . . . . .
C3 C 0.2557(7) 0.9407(6) 0.3302(6) 0.033(2) Uani 1 1 d . . . . .
H3 H 0.227046 0.975241 0.304820 0.040 Uiso 1 1 calc R U . . .
F3 F 0.5682(4) 0.6319(4) 0.3728(4) 0.0507(17) Uani 1 1 d . . . . .
N3 N 0.2248(5) 0.7160(4) 0.3581(4) 0.0275(18) Uani 1 1 d . . . . .
O3 O 0.5262(4) 0.7878(4) 0.4244(4) 0.0370(18) Uani 1 1 d . . . . .
C4 C 0.2283(7) 0.6542(6) 0.3227(5) 0.031(2) Uani 1 1 d . . . . .
H4 H 0.258241 0.604729 0.328698 0.037 Uiso 1 1 calc R U . . .
F4 F 0.1627(5) 0.9752(4) 0.5292(4) 0.0615(19) Uani 1 1 d . . . . .
N4 N 0.1751(5) 0.7730(5) 0.3342(5) 0.0307(19) Uani 1 1 d . . . . .
O4 O 0.2442(4) 0.8241(4) 0.5567(3) 0.0276(15) Uani 1 1 d . . . . .
C5 C 0.1843(7) 0.6684(6) 0.2760(6) 0.038(2) Uani 1 1 d . . . . .
H5 H 0.178528 0.632694 0.244507 0.045 Uiso 1 1 calc R U . . .
F5 F 0.1040(5) 0.9541(4) 0.6403(4) 0.074(2) Uani 1 1 d . . . . .
N5 N 0.1186(6) 0.8150(5) 0.4957(5) 0.0347(19) Uani 1 1 d . . . . .
O5 O 0.2676(5) 0.8800(4) 0.6540(4) 0.0458(19) Uani 1 1 d . . . . .
C6 C 0.1509(7) 0.7447(6) 0.2849(6) 0.033(2) Uani 1 1 d . . . . .
H6 H 0.116247 0.773302 0.260479 0.039 Uiso 1 1 calc R U . . .
F6 F 0.1868(5) 1.0306(4) 0.6126(5) 0.077(2) Uani 1 1 d . . . . .
N6 N 0.0902(5) 0.8588(5) 0.4470(5) 0.0329(19) Uani 1 1 d . . . . .
O6 O 0.3361(5) 0.9123(4) 0.5342(4) 0.049(2) Uani 1 1 d . . . . .
C7 C 0.0556(7) 0.8339(6) 0.5571(6) 0.037(2) Uani 1 1 d . . . . .
H7 H 0.057219 0.812179 0.600632 0.045 Uiso 1 1 calc R U . . .
N7 N 0.2796(5) 0.6586(4) 0.5674(4) 0.0295(18) Uani 1 1 d . . . . .
O7 O 0.5019(5) 0.9568(4) 0.5930(4) 0.0467(19) Uani 1 1 d . . . . .
C8 C -0.0129(7) 0.8879(6) 0.5531(6) 0.043(3) Uani 1 1 d . . . . .
H8 H -0.065551 0.910104 0.590716 0.051 Uiso 1 1 calc R U . . .
N8 N 0.2879(5) 0.5817(5) 0.5665(4) 0.0314(19) Uani 1 1 d . . . . .
O8 O 0.6060(5) 0.8155(4) 0.6025(4) 0.0477(19) Uani 1 1 d . . . . .
C9 C 0.0122(7) 0.9026(6) 0.4821(6) 0.039(2) Uani 1 1 d . . . . .
H9 H -0.021003 0.938470 0.461045 0.046 Uiso 1 1 calc R U . . .
N9 N 0.3536(5) 0.6108(4) 0.4057(4) 0.0258(17) Uani 1 1 d . . . . .
O9 O 0.5373(6) 0.7122(4) 0.6950(5) 0.051(2) Uani 1 1 d . . . . .
C10 C 0.2926(7) 0.6773(6) 0.6256(6) 0.036(2) Uani 1 1 d . . . . .
H10 H 0.291481 0.727605 0.639489 0.043 Uiso 1 1 calc R U . . .
N10 N 0.3498(5) 0.5417(4) 0.4345(4) 0.0305(19) Uani 1 1 d . . . . .
O10 O 0.3916(6) 0.7766(5) 0.8094(5) 0.062(2) Uani 1 1 d . . . . .
C11 C 0.3080(8) 0.6147(6) 0.6638(6) 0.044(3) Uani 1 1 d . . . . .
H11 H 0.318239 0.613093 0.707902 0.052 Uiso 1 1 calc R U . . .
N11 N 0.1625(6) 0.6450(4) 0.4920(4) 0.0266(17) Uani 1 1 d . . . . .
O11 O 0.2848(6) 0.9174(5) 0.8088(4) 0.058(2) Uani 1 1 d . . . . .
C12 C 0.3052(8) 0.5559(6) 0.6237(6) 0.043(3) Uani 1 1 d . . . . .
H12 H 0.314370 0.504072 0.635015 0.052 Uiso 1 1 calc R U . . .
N12 N 0.1906(6) 0.5694(5) 0.4997(4) 0.0324(19) Uani 1 1 d . . . . .
O12 O 0.3570(6) 1.0207(5) 0.7160(5) 0.056(2) Uani 1 1 d . . . . .
C13 C 0.4196(6) 0.5957(6) 0.3440(5) 0.031(2) Uani 1 1 d . . . . .
H13 H 0.438295 0.633157 0.312476 0.038 Uiso 1 1 calc R U . . .
C14 C 0.4580(7) 0.5181(6) 0.3315(6) 0.038(3) Uani 1 1 d . . . . .
H14 H 0.505524 0.492599 0.290894 0.045 Uiso 1 1 calc R U . . .
C15 C 0.4122(7) 0.4867(6) 0.3906(6) 0.041(3) Uani 1 1 d . . . . .
H15 H 0.423049 0.434054 0.399012 0.049 Uiso 1 1 calc R U . . .
C16 C 0.0894(7) 0.6516(6) 0.4827(5) 0.033(2) Uani 1 1 d . . . . .
H16 H 0.054471 0.698481 0.476389 0.040 Uiso 1 1 calc R U . . .
C17 C 0.0688(7) 0.5810(6) 0.4831(6) 0.038(2) Uani 1 1 d . . . . .
H17 H 0.019574 0.570499 0.477254 0.045 Uiso 1 1 calc R U . . .
C18 C 0.1350(7) 0.5316(6) 0.4937(6) 0.038(2) Uani 1 1 d . . . . .
H18 H 0.141196 0.478134 0.496427 0.046 Uiso 1 1 calc R U . . .
C19 C 0.5417(8) 0.6472(6) 0.4438(7) 0.041(2) Uani 1 1 d . . . . .
C20 C 0.1766(8) 0.9652(7) 0.5910(8) 0.050(3) Uani 1 1 d . . . . .
C21 C 0.3745(9) 1.0529(7) 0.6481(7) 0.052(3) Uani 1 1 d . . . . .
H21A H 0.349195 1.108641 0.654910 0.062 Uiso 1 1 calc R U . . .
H21B H 0.348816 1.030242 0.618429 0.062 Uiso 1 1 calc R U . . .
C22 C 0.4671(9) 1.0372(7) 0.6121(7) 0.052(3) Uani 1 1 d . . . . .
H22A H 0.480867 1.065693 0.568240 0.063 Uiso 1 1 calc R U . . .
H22B H 0.493180 1.054324 0.644524 0.063 Uiso 1 1 calc R U . . .
C23 C 0.5910(8) 0.9384(7) 0.5575(7) 0.054(3) Uani 1 1 d . . . . .
H23A H 0.619454 0.952617 0.589280 0.065 Uiso 1 1 calc R U . . .
H23B H 0.606097 0.966552 0.513508 0.065 Uiso 1 1 calc R U . . .
C24 C 0.6201(8) 0.8555(7) 0.5382(7) 0.050(3) Uani 1 1 d . . . . .
H24A H 0.587824 0.840802 0.509949 0.060 Uiso 1 1 calc R U . . .
H24B H 0.681925 0.841762 0.508259 0.060 Uiso 1 1 calc R U . . .
C25 C 0.6419(9) 0.7358(7) 0.5883(7) 0.055(3) Uani 1 1 d . . . . .
H25A H 0.704149 0.725321 0.559983 0.066 Uiso 1 1 calc R U . . .
H25B H 0.613802 0.713783 0.560349 0.066 Uiso 1 1 calc R U . . .
C26 C 0.6274(9) 0.7011(7) 0.6595(8) 0.056(3) Uani 1 1 d . . . . .
H26A H 0.655958 0.646000 0.652106 0.067 Uiso 1 1 calc R U . . .
H26B H 0.651462 0.725993 0.689023 0.067 Uiso 1 1 calc R U . . .
C27 C 0.5199(9) 0.6815(7) 0.7627(7) 0.060(3) Uani 1 1 d . . . . .
H27A H 0.545124 0.705139 0.792075 0.072 Uiso 1 1 calc R U . . .
H27B H 0.545505 0.625826 0.756713 0.072 Uiso 1 1 calc R U . . .
C28 C 0.4275(10) 0.6968(8) 0.7984(8) 0.067(4) Uani 1 1 d . . . . .
H28A H 0.402381 0.673790 0.768499 0.080 Uiso 1 1 calc R U . . .
H28B H 0.413786 0.673611 0.845337 0.080 Uiso 1 1 calc R U . . .
C29 C 0.3044(10) 0.7951(9) 0.8535(8) 0.075(4) Uani 1 1 d . . . . .
H29A H 0.296262 0.767384 0.897880 0.090 Uiso 1 1 calc R U . . .
H29B H 0.269672 0.780150 0.827804 0.090 Uiso 1 1 calc R U . . .
C30 C 0.2763(10) 0.8785(9) 0.8723(7) 0.073(4) Uani 1 1 d . . . . .
H30A H 0.215700 0.892373 0.905373 0.088 Uiso 1 1 calc R U . . .
H30B H 0.311992 0.893525 0.897101 0.088 Uiso 1 1 calc R U . . .
C31 C 0.2542(9) 0.9979(8) 0.8242(8) 0.065(3) Uani 1 1 d . . . . .
H31A H 0.286033 1.016186 0.850984 0.078 Uiso 1 1 calc R U . . .
H31B H 0.192433 1.010994 0.854391 0.078 Uiso 1 1 calc R U . . .
C32 C 0.2674(9) 1.0347(7) 0.7551(8) 0.063(3) Uani 1 1 d . . . . .
H32A H 0.239204 1.013593 0.726685 0.075 Uiso 1 1 calc R U . . .
H32B H 0.241710 1.090322 0.764481 0.075 Uiso 1 1 calc R U . . .
K2 K 0.63567(16) 0.61528(13) 1.12105(13) 0.0377(6) Uani 1 1 d . . . . .
Y2 Y 0.75104(6) 0.77046(5) 0.83457(5) 0.0259(3) Uani 1 1 d . . . . .
B3 B 0.6854(8) 0.9713(6) 0.8907(6) 0.029(2) Uani 1 1 d . . . . .
H3A H 0.666384 1.030342 0.906724 0.034 Uiso 1 1 calc R U . . .
S3 S 0.55350(17) 0.72679(14) 0.96276(14) 0.0296(6) Uani 1 1 d . . . . .
B4 B 0.8804(8) 0.6583(7) 0.6668(7) 0.037(2) Uani 1 1 d . . . . .
H4A H 0.918957 0.625174 0.617956 0.044 Uiso 1 1 calc R U . . .
S4 S 0.79284(19) 0.62030(15) 0.95653(15) 0.0360(7) Uani 1 1 d . . . . .
F7 F 0.4074(4) 0.8146(3) 1.0433(3) 0.0502(17) Uani 1 1 d . . . . .
F8 F 0.4431(4) 0.8345(4) 0.9314(4) 0.0522(18) Uani 1 1 d . . . . .
F9 F 0.5053(4) 0.8745(3) 0.9955(4) 0.0480(17) Uani 1 1 d . . . . .
F10 F 0.9102(5) 0.4986(4) 0.9521(5) 0.091(3) Uani 1 1 d . . . . .
F11 F 0.9579(5) 0.5977(5) 0.9204(5) 0.096(3) Uani 1 1 d . . . . .
F12 F 0.9188(6) 0.5414(5) 0.8487(5) 0.096(3) Uani 1 1 d . . . . .
N13 N 0.7098(5) 0.8470(4) 0.9500(4) 0.0297(19) Uani 1 1 d . . . . .
O13 O 0.6193(4) 0.7422(4) 0.9003(3) 0.0298(15) Uani 1 1 d . . . . .
N14 N 0.6810(5) 0.9256(4) 0.9562(4) 0.0309(19) Uani 1 1 d . . . . .
O14 O 0.5763(4) 0.7159(4) 1.0254(4) 0.0346(17) Uani 1 1 d . . . . .
N15 N 0.8195(5) 0.8803(5) 0.8076(4) 0.0316(19) Uani 1 1 d . . . . .
O15 O 0.5096(5) 0.6756(4) 0.9477(4) 0.045(2) Uani 1 1 d . . . . .
N16 N 0.7770(5) 0.9515(5) 0.8366(4) 0.0294(18) Uani 1 1 d . . . . .
O16 O 0.7935(4) 0.6830(4) 0.9107(4) 0.0340(17) Uani 1 1 d . . . . .
N17 N 0.6362(5) 0.8802(5) 0.8301(4) 0.0291(18) Uani 1 1 d . . . . .
O17 O 0.7400(5) 0.5728(4) 0.9533(4) 0.051(2) Uani 1 1 d . . . . .
N18 N 0.6255(5) 0.9521(4) 0.8538(4) 0.0294(17) Uani 1 1 d . . . . .
O18 O 0.7860(5) 0.6424(4) 1.0279(4) 0.047(2) Uani 1 1 d . . . . .
N19 N 0.9047(5) 0.7093(5) 0.7735(4) 0.0318(18) Uani 1 1 d . . . . .
O19 O 0.4967(5) 0.5662(4) 1.1128(4) 0.0456(19) Uani 1 1 d . . . . .
N20 N 0.9376(6) 0.6730(5) 0.7066(4) 0.0357(19) Uani 1 1 d . . . . .
O20 O 0.4627(4) 0.6994(4) 1.1977(4) 0.0353(16) Uani 1 1 d . . . . .
N21 N 0.7532(5) 0.6489(4) 0.7774(4) 0.0302(19) Uani 1 1 d . . . . .
O21 O 0.6059(5) 0.7520(4) 1.2002(4) 0.0420(18) Uani 1 1 d . . . . .
N22 N 0.8141(6) 0.6171(5) 0.7123(4) 0.033(2) Uani 1 1 d . . . . .
O22 O 0.7489(5) 0.6400(5) 1.1999(4) 0.053(2) Uani 1 1 d . . . . .
N23 N 0.7791(5) 0.7895(5) 0.7033(4) 0.0284(18) Uani 1 1 d . . . . .
O23 O 0.7782(5) 0.4989(5) 1.1292(5) 0.055(2) Uani 1 1 d . . . . .
N24 N 0.8332(5) 0.7362(5) 0.6501(4) 0.0322(19) Uani 1 1 d . . . . .
O24 O 0.6468(5) 0.4533(4) 1.1006(4) 0.0494(19) Uani 1 1 d . . . . .
C33 C 0.6951(6) 0.8247(6) 1.0166(5) 0.030(2) Uani 1 1 d . . . . .
H33 H 0.709299 0.773487 1.028747 0.036 Uiso 1 1 calc R U . . .
C34 C 0.6553(7) 0.8891(6) 1.0663(6) 0.034(2) Uani 1 1 d . . . . .
H34 H 0.636491 0.889807 1.117374 0.041 Uiso 1 1 calc R U . . .
C35 C 0.6496(7) 0.9494(6) 1.0258(5) 0.037(3) Uani 1 1 d . . . . .
H35 H 0.626547 1.001173 1.044109 0.044 Uiso 1 1 calc R U . . .
C36 C 0.8953(7) 0.8857(6) 0.7595(5) 0.036(2) Uani 1 1 d . . . . .
H36 H 0.938305 0.844090 0.730314 0.043 Uiso 1 1 calc R U . . .
C37 C 0.9020(8) 0.9601(7) 0.7585(6) 0.046(3) Uani 1 1 d . . . . .
H37 H 0.948747 0.979498 0.729439 0.055 Uiso 1 1 calc R U . . .
C38 C 0.8274(7) 0.9995(6) 0.8079(6) 0.037(2) Uani 1 1 d . . . . .
H38 H 0.812791 1.052657 0.820506 0.044 Uiso 1 1 calc R U . . .
C39 C 0.5759(7) 0.8822(6) 0.8017(6) 0.033(2) Uani 1 1 d . . . . .
H39 H 0.568736 0.839265 0.779630 0.039 Uiso 1 1 calc R U . . .
C40 C 0.5248(7) 0.9562(6) 0.8088(6) 0.038(2) Uani 1 1 d . . . . .
H40 H 0.476367 0.973367 0.794559 0.045 Uiso 1 1 calc R U . . .
C41 C 0.5595(7) 0.9976(6) 0.8404(6) 0.034(2) Uani 1 1 d . . . . .
H41 H 0.540249 1.051165 0.851519 0.041 Uiso 1 1 calc R U . . .
C42 C 0.9708(7) 0.7112(6) 0.7932(6) 0.037(2) Uani 1 1 d . . . . .
H42 H 0.966549 0.733574 0.837677 0.045 Uiso 1 1 calc R U . . .
C43 C 1.0479(8) 0.6753(7) 0.7384(7) 0.049(3) Uani 1 1 d . . . . .
H43 H 1.104601 0.668371 0.738464 0.058 Uiso 1 1 calc R U . . .
C44 C 1.0241(7) 0.6525(7) 0.6853(7) 0.046(3) Uani 1 1 d . . . . .
H44 H 1.062111 0.626463 0.640540 0.055 Uiso 1 1 calc R U . . .
C45 C 0.7069(7) 0.5990(6) 0.8028(6) 0.035(2) Uani 1 1 d . . . . .
H45 H 0.660022 0.605996 0.847217 0.042 Uiso 1 1 calc R U . . .
C46 C 0.7369(8) 0.5344(6) 0.7549(6) 0.046(3) Uani 1 1 d . . . . .
H46 H 0.715495 0.489987 0.760168 0.055 Uiso 1 1 calc R U . . .
C47 C 0.8033(7) 0.5488(6) 0.6991(6) 0.041(3) Uani 1 1 d . . . . .
H47 H 0.836767 0.515526 0.657271 0.049 Uiso 1 1 calc R U . . .
C48 C 0.7581(7) 0.8513(6) 0.6707(6) 0.033(2) Uani 1 1 d . . . . .
H48 H 0.720863 0.898179 0.694983 0.040 Uiso 1 1 calc R U . . .
C49 C 0.7972(8) 0.8391(7) 0.5968(6) 0.042(3) Uani 1 1 d . . . . .
H49 H 0.792373 0.874498 0.561720 0.051 Uiso 1 1 calc R U . . .
C50 C 0.8441(7) 0.7654(7) 0.5852(6) 0.037(2) Uani 1 1 d . . . . .
H50 H 0.878445 0.739209 0.539575 0.045 Uiso 1 1 calc R U . . .
C51 C 0.4722(7) 0.8189(6) 0.9858(6) 0.039(2) Uani 1 1 d . . . . .
C52 C 0.9008(9) 0.5618(8) 0.9181(8) 0.067(3) Uani 1 1 d . . . . .
C53 C 0.5995(8) 0.4517(7) 1.0549(7) 0.053(3) Uani 1 1 d . . . . .
H53A H 0.607773 0.398497 1.037381 0.063 Uiso 1 1 calc R U . . .
H53B H 0.619475 0.481413 1.012759 0.063 Uiso 1 1 calc R U . . .
C54 C 0.5071(8) 0.4854(6) 1.0971(7) 0.050(3) Uani 1 1 d . . . . .
H54A H 0.471212 0.478628 1.068978 0.060 Uiso 1 1 calc R U . . .
H54B H 0.488951 0.459901 1.142486 0.060 Uiso 1 1 calc R U . . .
C55 C 0.4113(8) 0.6025(7) 1.1584(6) 0.043(3) Uani 1 1 d . . . . .
H55A H 0.398176 0.581872 1.206456 0.052 Uiso 1 1 calc R U . . .
H55B H 0.369376 0.593557 1.137342 0.052 Uiso 1 1 calc R U . . .
C56 C 0.4060(8) 0.6868(6) 1.1647(6) 0.044(3) Uani 1 1 d . . . . .
H56A H 0.421116 0.706526 1.116196 0.053 Uiso 1 1 calc R U . . .
H56B H 0.346536 0.714492 1.193656 0.053 Uiso 1 1 calc R U . . .
C57 C 0.4623(8) 0.7780(6) 1.2019(6) 0.045(3) Uani 1 1 d . . . . .
H57A H 0.403047 0.808472 1.227722 0.054 Uiso 1 1 calc R U . . .
H57B H 0.482358 0.795653 1.152759 0.054 Uiso 1 1 calc R U . . .
C58 C 0.5189(7) 0.7897(6) 1.2402(6) 0.041(2) Uani 1 1 d . . . . .
H58A H 0.513900 0.844959 1.246966 0.049 Uiso 1 1 calc R U . . .
H58B H 0.500929 0.769436 1.288314 0.049 Uiso 1 1 calc R U . . .
C59 C 0.6605(8) 0.7645(7) 1.2347(6) 0.047(3) Uani 1 1 d . . . . .
H59A H 0.641100 0.748877 1.284711 0.057 Uiso 1 1 calc R U . . .
H59B H 0.659586 0.819302 1.236564 0.057 Uiso 1 1 calc R U . . .
C60 C 0.7486(8) 0.7190(7) 1.1941(6) 0.051(3) Uani 1 1 d . . . . .
H60A H 0.765838 0.730898 1.142903 0.061 Uiso 1 1 calc R U . . .
H60B H 0.789728 0.731387 1.214252 0.061 Uiso 1 1 calc R U . . .
C61 C 0.8337(8) 0.5909(8) 1.1686(7) 0.060(3) Uani 1 1 d . . . . .
H61A H 0.870111 0.598567 1.195872 0.072 Uiso 1 1 calc R U . . .
H61B H 0.860738 0.602201 1.118040 0.072 Uiso 1 1 calc R U . . .
C62 C 0.8246(9) 0.5110(8) 1.1718(7) 0.059(3) Uani 1 1 d . . . . .
H62A H 0.882262 0.475254 1.154474 0.071 Uiso 1 1 calc R U . . .
H62B H 0.794529 0.501106 1.222297 0.071 Uiso 1 1 calc R U . . .
C63 C 0.7820(9) 0.4213(7) 1.1178(8) 0.064(3) Uani 1 1 d . . . . .
H63A H 0.754894 0.400290 1.164034 0.077 Uiso 1 1 calc R U . . .
H63B H 0.842508 0.391868 1.096191 0.077 Uiso 1 1 calc R U . . .
C64 C 0.7340(8) 0.4161(7) 1.0670(7) 0.057(3) Uani 1 1 d . . . . .
H64A H 0.759139 0.440144 1.022005 0.068 Uiso 1 1 calc R U . . .
H64B H 0.739593 0.361897 1.054372 0.068 Uiso 1 1 calc R U . . .
C65 C 1.0692(12) 0.7889(11) 0.9126(11) 0.075(7) Uiso 0.680(12) 1 d D . P A 1
H65 H 1.128514 0.763576 0.893937 0.090 Uiso 0.680(12) 1 calc R U P A 1
C66 C 1.0400(12) 0.8498(12) 0.8788(10) 0.077(7) Uiso 0.680(12) 1 d D . P A 1
C67 C 0.9562(13) 0.8923(12) 0.9117(11) 0.082(7) Uiso 0.680(12) 1 d D . P A 1
H67 H 0.936270 0.936837 0.890495 0.098 Uiso 0.680(12) 1 calc R U P A 1
C68 C 0.9004(12) 0.8719(12) 0.9746(11) 0.127(7) Uiso 1 1 d D . . . .
H68A H 0.843303 0.901854 0.996959 0.153 Uiso 0.680(12) 1 calc R U P A 1
H68 H 0.860217 0.846793 0.968445 0.153 Uiso 0.320(12) 1 calc R U P A -2
C69 C 0.9317(14) 0.8058(15) 1.0033(13) 0.093(9) Uiso 0.680(12) 1 d D . P A 1
H69 H 0.894263 0.789447 1.045287 0.112 Uiso 0.680(12) 1 calc R U P A 1
C70 C 1.0168(14) 0.7625(13) 0.9725(12) 0.095(8) Uiso 0.680(12) 1 d D . P A 1
H70 H 1.037206 0.716894 0.992120 0.114 Uiso 0.680(12) 1 calc R U P A 1
C71 C 1.0951(18) 0.8743(17) 0.8107(13) 0.120(11) Uiso 0.680(12) 1 d D . P A 1
H71A H 1.061478 0.918889 0.795934 0.180 Uiso 0.680(12) 1 calc R U P A 1
H71B H 1.143922 0.887461 0.818259 0.180 Uiso 0.680(12) 1 calc R U P A 1
H71C H 1.116303 0.832582 0.773069 0.180 Uiso 0.680(12) 1 calc R U P A 1
C91 C 0.897(3) 0.9504(17) 0.969(3) 0.11(2) Uiso 0.320(12) 1 d D . P A -2
H91 H 0.850917 0.978461 0.955190 0.132 Uiso 0.320(12) 1 calc R U P A -2
C92 C 0.949(4) 0.993(2) 0.979(3) 0.12(2) Uiso 0.320(12) 1 d D . P A -2
H92 H 0.942962 1.046164 0.973605 0.139 Uiso 0.320(12) 1 calc R U P A -2
C93 C 1.012(4) 0.946(3) 1.000(5) 0.18(4) Uiso 0.320(12) 1 d D . P A -2
H93 H 1.041682 0.970953 1.020653 0.212 Uiso 0.320(12) 1 calc R U P A -2
C94 C 1.039(3) 0.866(3) 0.994(4) 0.13(2) Uiso 0.320(12) 1 d D . P A -2
H94 H 1.093101 0.836765 0.991893 0.151 Uiso 0.320(12) 1 calc R U P A -2
C95 C 0.972(4) 0.838(3) 0.991(5) 0.18(4) Uiso 0.320(12) 1 d D . P A -2
C96 C 0.948(5) 0.762(3) 0.996(4) 0.11(2) Uiso 0.320(12) 1 d D . P A -2
H96A H 0.991554 0.723631 1.008127 0.166 Uiso 0.320(12) 1 calc R U P A -2
H96B H 0.891852 0.766675 1.033929 0.166 Uiso 0.320(12) 1 calc R U P A -2
H96C H 0.946153 0.745964 0.949987 0.166 Uiso 0.320(12) 1 calc R U P A -2
C72 C 0.9029(12) 0.6223(12) 0.3477(8) 0.087(4) Uani 1 1 d . . . . .
C73 C 0.9480(13) 0.6705(13) 0.3569(9) 0.101(5) Uani 1 1 d . . . . .
H73 H 1.007002 0.650914 0.350180 0.121 Uiso 1 1 calc R U . . .
C74 C 0.9096(13) 0.7522(14) 0.3770(9) 0.105(5) Uani 1 1 d . . . . .
H74 H 0.942099 0.785217 0.384260 0.126 Uiso 1 1 calc R U . . .
C75 C 0.8294(14) 0.7772(12) 0.3844(10) 0.098(5) Uani 1 1 d . . . . .
H75 H 0.802652 0.830018 0.395809 0.118 Uiso 1 1 calc R U . . .
C76 C 0.7834(12) 0.7288(10) 0.3760(9) 0.086(5) Uani 1 1 d . . . . .
H76 H 0.724678 0.749216 0.382160 0.103 Uiso 1 1 calc R U . . .
C77 C 0.8160(10) 0.6544(10) 0.3596(7) 0.071(4) Uani 1 1 d . . . . .
H77 H 0.780228 0.622845 0.355951 0.085 Uiso 1 1 calc R U . . .
C78 C 0.9436(14) 0.5469(10) 0.3255(8) 0.123(7) Uani 1 1 d . . . . .
H78A H 0.900769 0.516517 0.337322 0.185 Uiso 1 1 calc R U . . .
H78B H 0.984399 0.528411 0.350081 0.185 Uiso 1 1 calc R U . . .
H78C H 0.974416 0.542130 0.273345 0.185 Uiso 1 1 calc R U . . .
C79 C 1.0447(19) 0.162(2) 0.8066(19) 0.173(16) Uiso 0.732(19) 1 d D . P B 1
H79A H 1.079944 0.198918 0.790031 0.260 Uiso 0.732(19) 1 calc R U P B 1
H79B H 1.068879 0.125968 0.835746 0.260 Uiso 0.732(19) 1 calc R U P B 1
H79C H 1.043958 0.134438 0.764948 0.260 Uiso 0.732(19) 1 calc R U P B 1
C80 C 0.9545(16) 0.2037(14) 0.8515(14) 0.149(9) Uiso 1 1 d D . . . .
C81 C 0.9246(15) 0.2828(13) 0.8584(12) 0.089(8) Uiso 0.732(19) 1 d D . P B 1
H81 H 0.962671 0.314854 0.839815 0.107 Uiso 0.732(19) 1 calc R U P B 1
C82 C 0.8374(14) 0.3129(14) 0.8935(12) 0.132(8) Uiso 1 1 d D . . . .
H82 H 0.815235 0.366581 0.901447 0.159 Uiso 0.732(19) 1 calc R U P B 1
H82A H 0.777052 0.333737 0.911251 0.159 Uiso 0.268(19) 1 calc R U P B 2
C83 C 0.8070(15) 0.1878(13) 0.9154(13) 0.105(9) Uiso 0.732(19) 1 d D . P B 1
H83 H 0.769333 0.155678 0.935549 0.126 Uiso 0.732(19) 1 calc R U P B 1
C84 C 0.7832(17) 0.2658(13) 0.9167(13) 0.101(9) Uiso 0.732(19) 1 d D . P B 1
H84 H 0.723343 0.289206 0.935506 0.121 Uiso 0.732(19) 1 calc R U P B 1
C85 C 0.8942(14) 0.1638(14) 0.8802(12) 0.087(8) Uiso 0.732(19) 1 d D . P B 1
H85 H 0.916123 0.109994 0.875144 0.105 Uiso 0.732(19) 1 calc R U P B 1
C86 C 0.999(3) 0.247(3) 0.817(3) 0.08(2) Uiso 0.268(19) 1 d D . P B 2
H86 H 1.044170 0.227140 0.772517 0.101 Uiso 0.268(19) 1 calc R U P B 2
C87 C 0.987(3) 0.323(3) 0.838(5) 0.19(5) Uiso 0.268(19) 1 d D . P B 2
H87 H 1.030849 0.348579 0.834256 0.232 Uiso 0.268(19) 1 calc R U P B 2
C88 C 0.899(3) 0.354(2) 0.865(4) 0.13(3) Uiso 0.268(19) 1 d D . P B 2
H88 H 0.879736 0.407166 0.864632 0.155 Uiso 0.268(19) 1 calc R U P B 2
C89 C 0.878(4) 0.237(2) 0.891(4) 0.10(2) Uiso 0.268(19) 1 d D . P B 2
H89 H 0.846246 0.206039 0.923340 0.125 Uiso 0.268(19) 1 calc R U P B 2
C90 C 0.988(6) 0.119(2) 0.833(5) 0.16(4) Uiso 0.268(19) 1 d D . P B 2
H90A H 0.947210 0.092170 0.864417 0.233 Uiso 0.268(19) 1 calc R U P B 2
H90B H 0.996785 0.107123 0.782725 0.233 Uiso 0.268(19) 1 calc R U P B 2
H90C H 1.043519 0.101666 0.840452 0.233 Uiso 0.268(19) 1 calc R U P B 2

loop_
_atom_site_aniso_label
_atom_site_aniso_U_11
_atom_site_aniso_U_22
_atom_site_aniso_U_33
_atom_site_aniso_U_23
_atom_site_aniso_U_13
_atom_site_aniso_U_12
B1 0.033(6) 0.021(5) 0.047(5) 0.008(5) -0.016(5) -0.003(4)
C1 0.030(5) 0.022(5) 0.036(6) 0.007(4) -0.010(5) -0.008(4)
F1 0.050(4) 0.049(4) 0.084(5) -0.024(4) -0.037(4) 0.019(3)
K1 0.0502(17) 0.0299(14) 0.0531(16) 0.0076(12) -0.0178(14) -0.0116(13)
N1 0.032(4) 0.015(4) 0.033(4) 0.005(3) -0.011(4) -0.009(3)
O1 0.027(4) 0.016(4) 0.041(4) -0.002(3) -0.008(3) -0.001(3)
S1 0.0308(15) 0.0186(13) 0.0356(15) -0.0003(11) -0.0088(12) -0.0033(11)
Y1 0.0276(6) 0.0139(5) 0.0269(5) 0.0007(4) -0.0034(4) -0.0037(4)
B2 0.047(6) 0.015(6) 0.040(5) 0.006(4) -0.007(4) -0.007(5)
C2 0.042(6) 0.023(5) 0.036(6) 0.010(4) -0.010(5) -0.011(5)
F2 0.070(5) 0.025(4) 0.077(5) 0.010(3) -0.025(4) -0.005(3)
N2 0.033(4) 0.026(5) 0.026(4) 0.004(3) -0.006(4) -0.006(4)
O2 0.044(5) 0.030(4) 0.036(4) 0.001(3) -0.011(3) -0.008(3)
S2 0.0424(18) 0.0234(15) 0.0433(17) -0.0054(12) -0.0126(14) -0.0029(13)
C3 0.037(6) 0.022(5) 0.034(6) 0.010(4) -0.007(5) -0.005(4)
F3 0.038(4) 0.045(4) 0.056(4) -0.018(3) -0.009(3) 0.003(3)
N3 0.039(5) 0.017(4) 0.026(4) 0.005(3) -0.009(4) -0.009(3)
O3 0.031(4) 0.033(4) 0.039(4) 0.006(3) -0.004(3) -0.007(3)
C4 0.036(6) 0.015(4) 0.032(5) 0.000(4) -0.003(4) -0.001(4)
F4 0.063(5) 0.037(4) 0.083(5) -0.005(4) -0.038(4) 0.009(4)
N4 0.033(5) 0.020(4) 0.038(5) 0.007(3) -0.014(4) -0.002(3)
O4 0.034(4) 0.015(3) 0.030(4) -0.007(3) -0.009(3) -0.002(3)
C5 0.043(7) 0.033(5) 0.036(6) -0.007(4) -0.009(5) -0.014(5)
F5 0.046(4) 0.062(5) 0.089(5) -0.026(4) -0.005(4) 0.006(4)
N5 0.030(4) 0.021(4) 0.047(5) 0.000(4) -0.010(3) -0.001(3)
O5 0.057(5) 0.038(5) 0.042(4) -0.007(4) -0.019(4) -0.008(4)
C6 0.025(6) 0.037(5) 0.036(6) 0.006(4) -0.010(5) -0.008(4)
F6 0.085(6) 0.024(4) 0.131(7) -0.015(4) -0.060(6) 0.002(4)
N6 0.020(4) 0.019(5) 0.052(4) -0.001(4) -0.009(3) 0.006(3)
O6 0.047(5) 0.037(5) 0.056(5) -0.001(4) -0.001(4) -0.023(4)
C7 0.030(5) 0.032(6) 0.047(5) -0.007(5) -0.012(4) -0.007(4)
N7 0.036(5) 0.019(4) 0.029(4) 0.002(3) -0.008(4) -0.005(4)
O7 0.056(4) 0.029(4) 0.059(5) 0.009(4) -0.019(4) -0.019(3)
C8 0.033(6) 0.030(6) 0.053(5) -0.016(5) -0.006(5) 0.003(4)
N8 0.032(5) 0.016(4) 0.032(4) 0.001(3) 0.001(4) 0.002(4)
O8 0.051(5) 0.041(4) 0.055(5) 0.005(4) -0.022(4) -0.014(4)
C9 0.029(5) 0.019(6) 0.060(6) -0.005(5) -0.013(4) 0.005(4)
N9 0.027(4) 0.012(4) 0.031(4) -0.004(3) -0.004(3) -0.001(3)
O9 0.067(5) 0.033(5) 0.067(5) 0.010(4) -0.037(4) -0.018(4)
C10 0.043(7) 0.030(5) 0.030(5) 0.001(4) -0.010(5) -0.006(5)
N10 0.038(5) 0.012(4) 0.032(4) 0.001(3) -0.004(3) 0.000(3)
O10 0.066(5) 0.057(5) 0.062(5) 0.020(4) -0.016(4) -0.027(4)
C11 0.055(8) 0.035(6) 0.033(6) 0.005(4) -0.014(5) 0.001(5)
N11 0.042(5) 0.014(4) 0.018(4) 0.005(3) -0.001(4) -0.011(3)
O11 0.071(6) 0.051(5) 0.043(5) -0.004(4) -0.012(4) -0.009(4)
C12 0.059(8) 0.022(5) 0.039(6) 0.008(4) -0.011(5) 0.000(5)
N12 0.038(4) 0.017(4) 0.034(5) 0.002(4) 0.000(4) -0.011(3)
O12 0.064(5) 0.041(5) 0.069(5) 0.004(4) -0.030(4) -0.016(4)
C13 0.026(5) 0.026(5) 0.031(5) -0.002(4) -0.004(4) 0.003(4)
C14 0.034(6) 0.027(5) 0.040(6) -0.012(4) -0.002(4) 0.000(4)
C15 0.045(7) 0.015(5) 0.048(6) -0.008(4) -0.005(4) 0.004(4)
C16 0.033(5) 0.027(5) 0.030(6) -0.005(4) 0.002(5) -0.009(4)
C17 0.035(6) 0.039(6) 0.037(6) -0.004(5) -0.003(5) -0.020(5)
C18 0.043(6) 0.028(5) 0.036(6) -0.001(5) 0.001(5) -0.015(4)
C19 0.041(6) 0.025(5) 0.056(5) -0.006(4) -0.021(5) -0.001(4)
C20 0.052(6) 0.025(5) 0.073(7) -0.013(5) -0.026(5) -0.001(5)
C21 0.074(7) 0.020(6) 0.070(7) -0.001(5) -0.040(6) -0.004(5)
C22 0.074(7) 0.028(5) 0.065(8) 0.013(5) -0.036(6) -0.016(5)
C23 0.059(6) 0.052(6) 0.054(8) 0.015(6) -0.017(6) -0.023(5)
C24 0.048(7) 0.054(6) 0.056(7) 0.004(5) -0.021(6) -0.020(5)
C25 0.053(8) 0.042(6) 0.073(7) -0.004(6) -0.030(6) -0.006(6)
C26 0.066(6) 0.026(6) 0.087(8) 0.006(6) -0.042(6) -0.011(6)
C27 0.084(7) 0.034(7) 0.071(7) 0.011(6) -0.036(6) -0.016(6)
C28 0.079(7) 0.051(6) 0.088(10) 0.029(7) -0.042(7) -0.032(6)
C29 0.072(8) 0.085(8) 0.062(9) 0.035(7) -0.009(7) -0.031(7)
C30 0.061(9) 0.097(8) 0.047(7) 0.015(6) -0.015(7) -0.001(7)
C31 0.058(9) 0.055(6) 0.075(8) -0.020(6) -0.016(7) -0.011(7)
C32 0.066(7) 0.032(7) 0.089(8) -0.011(6) -0.025(6) -0.013(6)
K2 0.0393(15) 0.0272(13) 0.0376(14) 0.0022(11) -0.0024(11) -0.0087(11)
Y2 0.0286(6) 0.0155(5) 0.0245(5) -0.0014(4) 0.0013(4) -0.0047(4)
B3 0.033(5) 0.005(5) 0.033(5) -0.002(4) 0.002(4) 0.003(4)
S3 0.0285(15) 0.0220(14) 0.0304(14) -0.0029(11) 0.0004(12) -0.0076(11)
B4 0.041(6) 0.019(5) 0.030(6) -0.011(4) 0.010(4) -0.004(4)
S4 0.0384(17) 0.0224(15) 0.0333(16) 0.0048(12) -0.0002(13) -0.0004(13)
F7 0.043(4) 0.033(4) 0.045(4) 0.006(3) 0.013(3) 0.002(3)
F8 0.042(4) 0.052(4) 0.056(4) 0.009(4) -0.019(3) 0.002(3)
F9 0.043(4) 0.025(3) 0.063(4) -0.011(3) -0.004(3) -0.004(3)
F10 0.069(5) 0.046(5) 0.100(6) 0.029(5) 0.012(5) 0.029(4)
F11 0.043(5) 0.088(7) 0.124(7) 0.041(6) -0.004(5) 0.001(4)
F12 0.092(6) 0.055(5) 0.071(5) 0.001(4) 0.033(4) 0.022(5)
N13 0.038(5) 0.014(4) 0.027(4) 0.001(3) 0.000(4) -0.005(3)
O13 0.027(4) 0.026(4) 0.032(4) 0.000(3) -0.003(3) -0.009(3)
N14 0.035(5) 0.016(4) 0.032(4) -0.003(3) -0.001(4) -0.004(4)
O14 0.037(4) 0.023(4) 0.037(4) 0.006(3) -0.003(3) -0.011(3)
N15 0.033(4) 0.023(4) 0.030(4) -0.002(3) 0.003(3) -0.010(3)
O15 0.047(5) 0.032(4) 0.054(5) -0.004(4) -0.010(4) -0.018(4)
N16 0.038(4) 0.018(4) 0.025(4) 0.001(3) -0.004(3) -0.006(3)
O16 0.040(4) 0.022(4) 0.031(4) 0.007(3) -0.005(3) -0.003(3)
N17 0.034(5) 0.021(4) 0.025(4) -0.001(3) -0.002(4) -0.007(3)
O17 0.055(5) 0.030(4) 0.057(5) 0.010(4) -0.006(4) -0.011(4)
N18 0.032(4) 0.017(4) 0.023(4) 0.000(3) 0.006(3) 0.001(3)
O18 0.052(5) 0.041(5) 0.038(4) 0.013(4) -0.008(4) -0.005(4)
N19 0.033(4) 0.022(4) 0.029(4) 0.000(3) -0.003(3) 0.001(4)
O19 0.053(5) 0.033(4) 0.044(5) 0.006(3) -0.001(4) -0.020(3)
N20 0.032(4) 0.030(5) 0.027(4) 0.002(4) 0.008(3) -0.002(4)
O20 0.034(4) 0.027(4) 0.032(4) 0.005(3) 0.003(3) -0.008(3)
N21 0.034(5) 0.018(4) 0.028(4) -0.002(3) 0.002(3) -0.006(3)
O21 0.043(4) 0.034(4) 0.041(4) -0.004(3) -0.008(3) -0.004(3)
N22 0.039(5) 0.025(4) 0.027(4) -0.003(3) -0.002(3) -0.010(4)
O22 0.043(5) 0.057(5) 0.048(5) 0.000(4) -0.008(4) -0.006(4)
N23 0.028(5) 0.026(4) 0.023(4) -0.001(3) 0.001(3) -0.005(3)
O23 0.052(5) 0.038(4) 0.065(6) 0.009(4) -0.015(4) 0.000(4)
N24 0.035(5) 0.030(4) 0.021(4) -0.003(3) 0.002(3) -0.006(3)
O24 0.052(4) 0.030(4) 0.050(5) 0.004(4) 0.001(4) -0.007(4)
C33 0.028(6) 0.029(5) 0.028(4) 0.002(4) -0.005(4) -0.004(4)
C34 0.038(6) 0.032(5) 0.026(5) -0.003(4) -0.002(5) -0.011(5)
C35 0.043(7) 0.024(5) 0.029(4) -0.013(4) -0.001(5) 0.002(5)
C36 0.031(5) 0.037(5) 0.028(5) 0.003(4) 0.007(4) -0.014(4)
C37 0.040(6) 0.041(6) 0.050(7) 0.010(5) -0.002(5) -0.019(5)
C38 0.044(6) 0.029(5) 0.037(6) 0.005(4) -0.012(4) -0.015(4)
C39 0.028(6) 0.028(5) 0.036(6) 0.002(4) -0.004(4) -0.009(4)
C40 0.030(6) 0.032(5) 0.043(6) 0.004(5) -0.002(5) -0.009(4)
C41 0.035(6) 0.018(5) 0.042(6) 0.006(4) -0.007(5) -0.003(4)
C42 0.032(5) 0.030(6) 0.042(6) 0.011(5) -0.006(4) -0.006(5)
C43 0.031(5) 0.050(8) 0.051(6) 0.008(6) -0.001(5) -0.006(5)
C44 0.035(5) 0.037(7) 0.048(6) 0.007(5) 0.004(5) -0.005(5)
C45 0.043(6) 0.020(5) 0.034(5) -0.003(4) -0.001(4) -0.009(5)
C46 0.055(7) 0.017(5) 0.051(6) -0.005(4) 0.001(5) -0.013(5)
C47 0.049(7) 0.022(5) 0.037(6) -0.015(4) 0.002(4) -0.004(5)
C48 0.030(6) 0.027(5) 0.039(5) 0.006(4) -0.009(4) -0.007(4)
C49 0.047(7) 0.037(5) 0.039(5) 0.009(5) -0.006(5) -0.015(5)
C50 0.035(6) 0.047(6) 0.023(4) 0.004(4) 0.002(4) -0.017(5)
C51 0.031(5) 0.033(5) 0.042(5) -0.001(5) -0.002(4) -0.005(4)
C52 0.048(7) 0.047(8) 0.066(6) 0.024(6) 0.012(6) 0.013(5)
C53 0.066(6) 0.023(6) 0.064(8) 0.001(5) -0.008(5) -0.022(5)
C54 0.063(6) 0.033(6) 0.055(8) 0.003(5) -0.011(6) -0.026(5)
C55 0.050(6) 0.044(6) 0.036(6) 0.007(5) -0.004(5) -0.030(5)
C56 0.054(7) 0.039(6) 0.029(6) 0.001(5) 0.002(5) -0.018(5)
C57 0.047(7) 0.030(5) 0.048(7) 0.002(5) -0.006(6) -0.007(5)
C58 0.050(6) 0.020(6) 0.036(6) -0.006(5) -0.001(5) 0.002(5)
C59 0.050(6) 0.040(6) 0.047(7) -0.007(5) -0.007(5) -0.015(5)
C60 0.048(6) 0.064(6) 0.036(6) -0.003(6) -0.006(5) -0.017(5)
C61 0.042(7) 0.070(7) 0.055(8) 0.000(7) -0.009(6) -0.004(5)
C62 0.045(8) 0.058(7) 0.056(8) 0.008(6) -0.009(6) 0.007(6)
C63 0.053(8) 0.039(6) 0.071(9) 0.006(6) 0.005(6) 0.000(6)
C64 0.051(6) 0.029(7) 0.065(8) 0.006(6) 0.012(5) -0.013(5)
C72 0.077(9) 0.101(10) 0.049(9) 0.011(9) 0.001(8) 0.001(7)
C73 0.086(12) 0.156(12) 0.055(10) 0.020(11) -0.013(9) -0.037(10)
C74 0.096(11) 0.151(12) 0.059(11) 0.025(11) -0.012(10) -0.038(11)
C75 0.113(12) 0.094(12) 0.080(12) -0.002(10) -0.020(11) -0.031(10)
C76 0.096(12) 0.081(9) 0.077(11) 0.011(9) -0.030(10) -0.019(7)
C77 0.070(8) 0.083(8) 0.044(8) 0.006(8) -0.007(7) -0.007(7)
C78 0.162(18) 0.097(10) 0.041(9) 0.020(8) 0.001(10) 0.040(10)

loop_
_atom_type_symbol
_atom_type_description
_atom_type_scat_dispersion_real
_atom_type_scat_dispersion_imag
_atom_type_scat_source
C C 0.0033 0.0016 'International Tables Vol C Tables 4.2.6.8 and 6.1.1.4'
H H 0.0000 0.0000 'International Tables Vol C Tables 4.2.6.8 and 6.1.1.4'
B B 0.0013 0.0007 'International Tables Vol C Tables 4.2.6.8 and 6.1.1.4'
F F 0.0171 0.0103 'International Tables Vol C Tables 4.2.6.8 and 6.1.1.4'
K K 0.2009 0.2494 'International Tables Vol C Tables 4.2.6.8 and 6.1.1.4'
N N 0.0061 0.0033 'International Tables Vol C Tables 4.2.6.8 and 6.1.1.4'
O O 0.0106 0.0060 'International Tables Vol C Tables 4.2.6.8 and 6.1.1.4'
S S 0.1246 0.1234 'International Tables Vol C Tables 4.2.6.8 and 6.1.1.4'
Y Y -2.7962 3.5667 'International Tables Vol C Tables 4.2.6.8 and 6.1.1.4'

loop_
_geom_angle_atom_site_label_1
_geom_angle_atom_site_label_2
_geom_angle_atom_site_label_3
_geom_angle
_geom_angle_site_symmetry_1
_geom_angle_site_symmetry_3
_geom_angle_publ_flag
N2 B1 H1 109.7 . . ?
N2 B1 N4 109.2(9) . . ?
N2 B1 N6 109.6(9) . . ?
N4 B1 H1 109.7 . . ?
N6 B1 H1 109.7 . . ?
N6 B1 N4 108.8(8) . . ?
N1 C1 H1A 124.4 . . ?
N1 C1 C2 111.3(9) . . ?
C2 C1 H1A 124.4 . . ?
O2 K1 S2 60.96(16) . . ?
O2 K1 O11 139.9(2) . . ?
O2 K1 O12 134.4(2) . . ?
O2 K1 C24 69.2(2) . . ?
O5 K1 O2 75.2(2) . . ?
O5 K1 S2 19.71(16) . . ?
O5 K1 O7 102.2(2) . . ?
O5 K1 O8 144.9(2) . . ?
O5 K1 O9 133.7(2) . . ?
O5 K1 O10 103.6(2) . . ?
O5 K1 O11 69.9(2) . . ?
O5 K1 O12 78.2(2) . . ?
O5 K1 C24 124.3(3) . . ?
O7 K1 O2 93.1(2) . . ?
O7 K1 S2 88.94(18) . . ?
O7 K1 O8 59.6(2) . . ?
O7 K1 O9 117.0(3) . . ?
O7 K1 O10 144.7(3) . . ?
O7 K1 O11 112.7(3) . . ?
O7 K1 O12 57.6(2) . . ?
O7 K1 C24 41.5(3) . . ?
O8 K1 O2 76.2(2) . . ?
O8 K1 S2 125.26(18) . . ?
O8 K1 O9 57.8(2) . . ?
O8 K1 O10 107.1(3) . . ?
O8 K1 O11 143.1(3) . . ?
O8 K1 O12 109.1(2) . . ?
O8 K1 C24 23.1(2) . . ?
O9 K1 O2 79.0(2) . . ?
O9 K1 S2 133.68(18) . . ?
O9 K1 O10 56.3(3) . . ?
O9 K1 O11 112.2(3) . . ?
O9 K1 O12 143.4(2) . . ?
O9 K1 C24 79.1(3) . . ?
O10 K1 O2 116.6(2) . . ?
O10 K1 S2 121.31(19) . . ?
O10 K1 O11 56.2(3) . . ?
O10 K1 O12 105.2(3) . . ?
O10 K1 C24 130.2(3) . . ?
O11 K1 S2 88.31(19) . . ?
O11 K1 O12 55.4(2) . . ?
O11 K1 C24 148.9(3) . . ?
O12 K1 S2 82.63(17) . . ?
O12 K1 C24 97.8(3) . . ?
C24 K1 S2 104.9(2) . . ?
C1 N1 Y1 131.5(7) . . ?
C1 N1 N2 105.5(8) . . ?
N2 N1 Y1 123.0(6) . . ?
S1 O1 Y1 156.8(4) . . ?
O1 S1 C19 102.1(5) . . ?
O2 S1 O1 115.3(4) . . ?
O2 S1 C19 103.7(5) . . ?
O3 S1 O1 113.7(4) . . ?
O3 S1 O2 116.6(4) . . ?
O3 S1 C19 102.7(5) . . ?
N1 Y1 N11 137.2(3) . . ?
O1 Y1 N1 74.8(2) . . ?
O1 Y1 N3 118.0(3) . . ?
O1 Y1 O4 76.7(2) . . ?
O1 Y1 N5 141.2(3) . . ?
O1 Y1 N7 82.2(3) . . ?
O1 Y1 N9 74.0(2) . . ?
O1 Y1 N11 143.5(2) . . ?
N3 Y1 N1 72.7(2) . . ?
N3 Y1 N11 70.8(2) . . ?
O4 Y1 N1 79.8(2) . . ?
O4 Y1 N3 142.7(2) . . ?
O4 Y1 N5 73.3(3) . . ?
O4 Y1 N7 75.0(2) . . ?
O4 Y1 N9 141.9(2) . . ?
O4 Y1 N11 119.1(2) . . ?
N5 Y1 N1 76.1(3) . . ?
N5 Y1 N3 76.0(3) . . ?
N5 Y1 N7 112.5(3) . . ?
N5 Y1 N9 142.7(3) . . ?
N5 Y1 N11 74.2(3) . . ?
N7 Y1 N1 149.1(3) . . ?
N7 Y1 N3 137.6(3) . . ?
N7 Y1 N11 72.2(3) . . ?
N9 Y1 N1 114.7(3) . . ?
N9 Y1 N3 74.1(3) . . ?
N9 Y1 N7 77.3(3) . . ?
N9 Y1 N11 75.4(3) . . ?
N8 B2 H2 109.3 . . ?
N8 B2 N10 109.3(9) . . ?
N8 B2 N12 110.7(9) . . ?
N10 B2 H2 109.3 . . ?
N12 B2 H2 109.3 . . ?
N12 B2 N10 108.8(9) . . ?
C1 C2 H2A 128.1 . . ?
C3 C2 C1 103.9(9) . . ?
C3 C2 H2A 128.1 . . ?
N1 N2 B1 122.3(8) . . ?
C3 N2 B1 128.0(9) . . ?
C3 N2 N1 109.7(8) . . ?
S1 O2 K1 150.3(4) . . ?
O4 S2 K1 119.5(3) . . ?
O4 S2 C20 102.6(5) . . ?
O5 S2 K1 41.6(3) . . ?
O5 S2 O4 113.1(4) . . ?
O5 S2 O6 115.4(5) . . ?
O5 S2 C20 105.5(6) . . ?
O6 S2 K1 77.6(4) . . ?
O6 S2 O4 115.5(5) . . ?
O6 S2 C20 102.7(6) . . ?
C20 S2 K1 133.4(4) . . ?
C2 C3 H3 125.3 . . ?
N2 C3 C2 109.5(9) . . ?
N2 C3 H3 125.3 . . ?
C4 N3 Y1 131.1(7) . . ?
C4 N3 N4 104.2(8) . . ?
N4 N3 Y1 123.1(6) . . ?
N3 C4 H4 123.5 . . ?
N3 C4 C5 113.0(9) . . ?
C5 C4 H4 123.5 . . ?
N3 N4 B1 121.2(8) . . ?
C6 N4 B1 128.3(9) . . ?
C6 N4 N3 110.4(8) . . ?
S2 O4 Y1 152.4(4) . . ?
C4 C5 H5 127.9 . . ?
C6 C5 C4 104.2(9) . . ?
C6 C5 H5 127.9 . . ?
N6 N5 Y1 124.1(6) . . ?
C7 N5 Y1 130.9(8) . . ?
C7 N5 N6 104.8(9) . . ?
S2 O5 K1 118.7(5) . . ?
N4 C6 C5 108.2(9) . . ?
N4 C6 H6 125.9 . . ?
C5 C6 H6 125.9 . . ?
N5 N6 B1 121.2(8) . . ?
C9 N6 B1 130.0(9) . . ?
C9 N6 N5 108.6(9) . . ?
N5 C7 H7 123.2 . . ?
N5 C7 C8 113.6(11) . . ?
C8 C7 H7 123.2 . . ?
N8 N7 Y1 122.3(6) . . ?
C10 N7 Y1 131.4(7) . . ?
C10 N7 N8 105.9(8) . . ?
C22 O7 K1 121.6(7) . . ?
C23 O7 K1 119.4(7) . . ?
C23 O7 C22 112.3(9) . . ?
C7 C8 H8 128.3 . . ?
C9 C8 C7 103.5(10) . . ?
C9 C8 H8 128.3 . . ?
N7 N8 B2 122.7(8) . . ?
C12 N8 B2 128.2(9) . . ?
C12 N8 N7 109.1(9) . . ?
C24 O8 K1 105.6(6) . . ?
C25 O8 K1 111.4(7) . . ?
C25 O8 C24 112.7(9) . . ?
N6 C9 C8 109.6(10) . . ?
N6 C9 H9 125.2 . . ?
C8 C9 H9 125.2 . . ?
N10 N9 Y1 124.6(6) . . ?
C13 N9 Y1 129.7(6) . . ?
C13 N9 N10 105.5(8) . . ?
C26 O9 K1 118.5(6) . . ?
C27 O9 K1 121.1(8) . . ?
C27 O9 C26 110.1(9) . . ?
N7 C10 H10 124.3 . . ?
N7 C10 C11 111.4(10) . . ?
C11 C10 H10 124.3 . . ?
N9 N10 B2 120.1(8) . . ?
C15 N10 B2 130.1(9) . . ?
C15 N10 N9 109.8(8) . . ?
C28 O10 K1 111.7(8) . . ?
C29 O10 K1 113.1(8) . . ?
C29 O10 C28 112.4(10) . . ?
C10 C11 H11 128.0 . . ?
C12 C11 C10 103.9(10) . . ?
C12 C11 H11 128.0 . . ?
N12 N11 Y1 121.3(6) . . ?
C16 N11 Y1 131.1(6) . . ?
C16 N11 N12 105.3(8) . . ?
C30 O11 K1 119.2(8) . . ?
C30 O11 C31 111.6(10) . . ?
C31 O11 K1 121.8(8) . . ?
N8 C12 C11 109.6(10) . . ?
N8 C12 H12 125.2 . . ?
C11 C12 H12 125.2 . . ?
N11 N12 B2 121.8(8) . . ?
C18 N12 B2 128.2(9) . . ?
C18 N12 N11 109.8(9) . . ?
C21 O12 K1 102.6(6) . . ?
C32 O12 K1 107.5(7) . . ?
C32 O12 C21 111.7(10) . . ?
N9 C13 H13 124.4 . . ?
N9 C13 C14 111.2(9) . . ?
C14 C13 H13 124.4 . . ?
C13 C14 H14 127.8 . . ?
C15 C14 C13 104.4(10) . . ?
C15 C14 H14 127.8 . . ?
N10 C15 C14 109.0(9) . . ?
N10 C15 H15 125.5 . . ?
C14 C15 H15 125.5 . . ?
N11 C16 H16 124.1 . . ?
N11 C16 C17 111.8(10) . . ?
C17 C16 H16 124.1 . . ?
C16 C17 H17 128.1 . . ?
C18 C17 C16 103.7(10) . . ?
C18 C17 H17 128.1 . . ?
N12 C18 C17 109.3(10) . . ?
N12 C18 H18 125.3 . . ?
C17 C18 H18 125.3 . . ?
F1 C19 S1 110.5(7) . . ?
F1 C19 F3 107.5(10) . . ?
F2 C19 F1 107.8(9) . . ?
F2 C19 S1 112.3(8) . . ?
F2 C19 F3 108.3(9) . . ?
F3 C19 S1 110.4(8) . . ?
F4 C20 S2 112.6(9) . . ?
F4 C20 F5 107.0(10) . . ?
F4 C20 F6 107.9(10) . . ?
F5 C20 S2 111.3(9) . . ?
F6 C20 S2 111.7(9) . . ?
F6 C20 F5 106.0(11) . . ?
O12 C21 H21A 110.0 . . ?
O12 C21 H21B 110.0 . . ?
O12 C21 C22 108.3(10) . . ?
H21A C21 H21B 108.4 . . ?
C22 C21 H21A 110.0 . . ?
C22 C21 H21B 110.0 . . ?
O7 C22 C21 109.7(10) . . ?
O7 C22 H22A 109.7 . . ?
O7 C22 H22B 109.7 . . ?
C21 C22 H22A 109.7 . . ?
C21 C22 H22B 109.7 . . ?
H22A C22 H22B 108.2 . . ?
O7 C23 H23A 110.1 . . ?
O7 C23 H23B 110.1 . . ?
O7 C23 C24 108.2(10) . . ?
H23A C23 H23B 108.4 . . ?
C24 C23 H23A 110.1 . . ?
C24 C23 H23B 110.1 . . ?
K1 C24 H24A 78.1 . . ?
K1 C24 H24B 160.4 . . ?
O8 C24 K1 51.3(5) . . ?
O8 C24 C23 109.5(10) . . ?
O8 C24 H24A 109.8 . . ?
O8 C24 H24B 109.8 . . ?
C23 C24 K1 84.3(7) . . ?
C23 C24 H24A 109.8 . . ?
C23 C24 H24B 109.8 . . ?
H24A C24 H24B 108.2 . . ?
O8 C25 H25A 110.2 . . ?
O8 C25 H25B 110.2 . . ?
O8 C25 C26 107.6(10) . . ?
H25A C25 H25B 108.5 . . ?
C26 C25 H25A 110.2 . . ?
C26 C25 H25B 110.2 . . ?
O9 C26 C25 107.7(10) . . ?
O9 C26 H26A 110.2 . . ?
O9 C26 H26B 110.2 . . ?
C25 C26 H26A 110.2 . . ?
C25 C26 H26B 110.2 . . ?
H26A C26 H26B 108.5 . . ?
O9 C27 H27A 110.0 . . ?
O9 C27 H27B 110.0 . . ?
O9 C27 C28 108.4(11) . . ?
H27A C27 H27B 108.4 . . ?
C28 C27 H27A 110.0 . . ?
C28 C27 H27B 110.0 . . ?
O10 C28 C27 109.7(10) . . ?
O10 C28 H28A 109.7 . . ?
O10 C28 H28B 109.7 . . ?
C27 C28 H28A 109.7 . . ?
C27 C28 H28B 109.7 . . ?
H28A C28 H28B 108.2 . . ?
O10 C29 H29A 110.0 . . ?
O10 C29 H29B 110.0 . . ?
O10 C29 C30 108.6(12) . . ?
H29A C29 H29B 108.3 . . ?
C30 C29 H29A 110.0 . . ?
C30 C29 H29B 110.0 . . ?
O11 C30 C29 109.4(12) . . ?
O11 C30 H30A 109.8 . . ?
O11 C30 H30B 109.8 . . ?
C29 C30 H30A 109.8 . . ?
C29 C30 H30B 109.8 . . ?
H30A C30 H30B 108.3 . . ?
O11 C31 H31A 110.0 . . ?
O11 C31 H31B 110.0 . . ?
O11 C31 C32 108.5(11) . . ?
H31A C31 H31B 108.4 . . ?
C32 C31 H31A 110.0 . . ?
C32 C31 H31B 110.0 . . ?
O12 C32 C31 108.6(11) . . ?
O12 C32 H32A 110.0 . . ?
O12 C32 H32B 110.0 . . ?
C31 C32 H32A 110.0 . . ?
C31 C32 H32B 110.0 . . ?
H32A C32 H32B 108.4 . . ?
S4 K2 C53 89.6(2) . . ?
O14 K2 S4 66.00(15) . . ?
O14 K2 O17 64.3(2) . . ?
O14 K2 O22 127.1(2) . . ?
O14 K2 O24 117.4(2) . . ?
O14 K2 C53 95.1(3) . . ?
O17 K2 S4 23.97(15) . . ?
O17 K2 C53 66.5(3) . . ?
O18 K2 S4 23.46(17) . . ?
O18 K2 O14 77.9(2) . . ?
O18 K2 O17 46.9(2) . . ?
O18 K2 O19 137.8(2) . . ?
O18 K2 O20 138.3(2) . . ?
O18 K2 O21 89.2(2) . . ?
O18 K2 O22 68.8(2) . . ?
O18 K2 O23 70.8(2) . . ?
O18 K2 O24 107.1(2) . . ?
O18 K2 C53 109.2(3) . . ?
O19 K2 S4 114.38(18) . . ?
O19 K2 O14 75.9(2) . . ?
O19 K2 O17 91.7(2) . . ?
O19 K2 O20 59.1(2) . . ?
O19 K2 O21 119.4(2) . . ?
O19 K2 O22 152.0(2) . . ?
O19 K2 O23 116.4(2) . . ?
O19 K2 O24 59.2(2) . . ?
O19 K2 C53 42.3(3) . . ?
O20 K2 S4 136.61(16) . . ?
O20 K2 O14 71.2(2) . . ?
O20 K2 O17 131.7(2) . . ?
O20 K2 O22 109.3(2) . . ?
O20 K2 O23 145.2(2) . . ?
O20 K2 O24 111.7(2) . . ?
O20 K2 C53 100.9(3) . . ?
O21 K2 S4 106.86(17) . . ?
O21 K2 O14 83.0(2) . . ?
O21 K2 O17 128.0(2) . . ?
O21 K2 O20 60.3(2) . . ?
O21 K2 O22 57.4(2) . . ?
O21 K2 O23 114.0(3) . . ?
O21 K2 O24 155.7(2) . . ?
O21 K2 C53 160.8(3) . . ?
O22 K2 S4 91.59(17) . . ?
O22 K2 O17 112.0(2) . . ?
O22 K2 C53 133.9(3) . . ?
O23 K2 S4 78.03(18) . . ?
O23 K2 O14 143.6(2) . . ?
O23 K2 O17 80.6(2) . . ?
O23 K2 O22 56.7(3) . . ?
O23 K2 O24 57.8(2) . . ?
O23 K2 C53 78.6(3) . . ?
O24 K2 S4 94.11(17) . . ?
O24 K2 O17 75.3(2) . . ?
O24 K2 O22 111.1(3) . . ?
O24 K2 C53 23.0(3) . . ?
N13 Y2 N15 72.4(3) . . ?
N13 Y2 N23 139.6(3) . . ?
O13 Y2 N13 79.0(2) . . ?
O13 Y2 N15 141.0(3) . . ?
O13 Y2 N17 72.9(2) . . ?
O13 Y2 N19 141.8(2) . . ?
O13 Y2 N21 74.1(2) . . ?
O13 Y2 N23 116.2(2) . . ?
N15 Y2 N23 74.1(3) . . ?
O16 Y2 N13 75.6(3) . . ?
O16 Y2 O13 79.6(2) . . ?
O16 Y2 N15 117.0(3) . . ?
O16 Y2 N17 143.5(3) . . ?
O16 Y2 N19 72.4(3) . . ?
O16 Y2 N21 79.0(3) . . ?
O16 Y2 N23 141.3(3) . . ?
N17 Y2 N13 76.0(3) . . ?
N17 Y2 N15 74.7(3) . . ?
N17 Y2 N21 114.7(3) . . ?
N17 Y2 N23 73.9(3) . . ?
N19 Y2 N13 117.2(3) . . ?
N19 Y2 N15 76.4(3) . . ?
N19 Y2 N17 142.2(3) . . ?
N19 Y2 N21 75.4(3) . . ?
N19 Y2 N23 75.2(3) . . ?
N21 Y2 N13 145.8(2) . . ?
N21 Y2 N15 140.8(3) . . ?
N21 Y2 N23 72.8(3) . . ?
N14 B3 H3A 109.5 . . ?
N14 B3 N16 109.5(8) . . ?
N14 B3 N18 110.4(8) . . ?
N16 B3 H3A 109.5 . . ?
N16 B3 N18 108.4(8) . . ?
N18 B3 H3A 109.5 . . ?
O13 S3 C51 102.5(5) . . ?
O14 S3 O13 114.8(4) . . ?
O14 S3 C51 103.1(5) . . ?
O15 S3 O13 113.4(4) . . ?
O15 S3 O14 117.0(4) . . ?
O15 S3 C51 103.6(5) . . ?
N20 B4 H4A 109.5 . . ?
N20 B4 N22 111.5(9) . . ?
N20 B4 N24 108.0(8) . . ?
N22 B4 H4A 109.5 . . ?
N22 B4 N24 108.9(9) . . ?
N24 B4 H4A 109.5 . . ?
O16 S4 K2 125.7(3) . . ?
O16 S4 C52 102.9(5) . . ?
O17 S4 K2 67.5(4) . . ?
O17 S4 O16 115.6(5) . . ?
O17 S4 O18 115.1(5) . . ?
O17 S4 C52 104.9(7) . . ?
O18 S4 K2 49.5(3) . . ?
O18 S4 O16 112.9(4) . . ?
O18 S4 C52 103.6(7) . . ?
C52 S4 K2 129.8(4) . . ?
N14 N13 Y2 122.2(6) . . ?
C33 N13 Y2 129.9(6) . . ?
C33 N13 N14 106.8(8) . . ?
S3 O13 Y2 156.4(4) . . ?
N13 N14 B3 121.7(8) . . ?
C35 N14 B3 129.5(9) . . ?
C35 N14 N13 108.7(8) . . ?
S3 O14 K2 150.0(4) . . ?
N16 N15 Y2 122.2(6) . . ?
C36 N15 Y2 131.1(7) . . ?
C36 N15 N16 106.3(8) . . ?
N15 N16 B3 123.3(8) . . ?
N15 N16 C38 108.9(8) . . ?
C38 N16 B3 127.8(9) . . ?
S4 O16 Y2 158.9(5) . . ?
N18 N17 Y2 125.3(6) . . ?
C39 N17 Y2 128.6(7) . . ?
C39 N17 N18 106.0(8) . . ?
S4 O17 K2 88.5(4) . . ?
N17 N18 B3 120.3(8) . . ?
C41 N18 B3 130.0(9) . . ?
C41 N18 N17 109.7(9) . . ?
S4 O18 K2 107.0(4) . . ?
N20 N19 Y2 123.6(7) . . ?
C42 N19 Y2 129.1(7) . . ?
C42 N19 N20 107.0(9) . . ?
C54 O19 K2 119.0(7) . . ?
C55 O19 K2 120.3(6) . . ?
C55 O19 C54 112.1(8) . . ?
N19 N20 B4 122.1(8) . . ?
C44 N20 B4 128.6(10) . . ?
C44 N20 N19 109.3(10) . . ?
C56 O20 K2 111.6(6) . . ?
C56 O20 C57 111.7(8) . . ?
C57 O20 K2 108.0(6) . . ?
N22 N21 Y2 122.9(6) . . ?
C45 N21 Y2 130.1(7) . . ?
C45 N21 N22 106.7(8) . . ?
C58 O21 K2 117.5(6) . . ?
C59 O21 K2 122.6(6) . . ?
C59 O21 C58 110.9(8) . . ?
N21 N22 B4 121.9(8) . . ?
C47 N22 B4 129.3(9) . . ?
C47 N22 N21 108.8(8) . . ?
C60 O22 K2 104.3(6) . . ?
C60 O22 C61 112.5(9) . . ?
C61 O22 K2 110.9(7) . . ?
N24 N23 Y2 122.9(6) . . ?
C48 N23 Y2 130.6(7) . . ?
C48 N23 N24 105.8(8) . . ?
C62 O23 K2 121.2(7) . . ?
C62 O23 C63 113.1(10) . . ?
C63 O23 K2 120.4(8) . . ?
N23 N24 B4 121.6(8) . . ?
C50 N24 B4 128.2(9) . . ?
C50 N24 N23 109.9(8) . . ?
C53 O24 K2 103.4(6) . . ?
C64 O24 K2 107.8(6) . . ?
C64 O24 C53 111.8(10) . . ?
N13 C33 H33 125.3 . . ?
N13 C33 C34 109.3(9) . . ?
C34 C33 H33 125.3 . . ?
C33 C34 H34 127.4 . . ?
C35 C34 C33 105.2(9) . . ?
C35 C34 H34 127.4 . . ?
N14 C35 C34 110.0(9) . . ?
N14 C35 H35 125.0 . . ?
C34 C35 H35 125.0 . . ?
N15 C36 H36 124.7 . . ?
N15 C36 C37 110.5(10) . . ?
C37 C36 H36 124.7 . . ?
C36 C37 H37 127.6 . . ?
C38 C37 C36 104.8(10) . . ?
C38 C37 H37 127.6 . . ?
N16 C38 C37 109.4(10) . . ?
N16 C38 H38 125.3 . . ?
C37 C38 H38 125.3 . . ?
N17 C39 H39 124.8 . . ?
N17 C39 C40 110.4(10) . . ?
C40 C39 H39 124.8 . . ?
C39 C40 H40 127.9 . . ?
C41 C40 C39 104.2(10) . . ?
C41 C40 H40 127.9 . . ?
N18 C41 C40 109.7(10) . . ?
N18 C41 H41 125.2 . . ?
C40 C41 H41 125.2 . . ?
N19 C42 H42 125.1 . . ?
N19 C42 C43 109.8(11) . . ?
C43 C42 H42 125.1 . . ?
C42 C43 H43 127.4 . . ?
C44 C43 C42 105.3(11) . . ?
C44 C43 H43 127.4 . . ?
N20 C44 C43 108.7(11) . . ?
N20 C44 H44 125.6 . . ?
C43 C44 H44 125.6 . . ?
N21 C45 H45 124.9 . . ?
N21 C45 C46 110.1(9) . . ?
C46 C45 H45 124.9 . . ?
C45 C46 H46 127.4 . . ?
C47 C46 C45 105.2(9) . . ?
C47 C46 H46 127.4 . . ?
N22 C47 C46 109.2(10) . . ?
N22 C47 H47 125.4 . . ?
C46 C47 H47 125.4 . . ?
N23 C48 H48 124.3 . . ?
N23 C48 C49 111.4(10) . . ?
C49 C48 H48 124.3 . . ?
C48 C49 H49 127.5 . . ?
C50 C49 C48 105.1(10) . . ?
C50 C49 H49 127.5 . . ?
N24 C50 C49 107.9(10) . . ?
N24 C50 H50 126.1 . . ?
C49 C50 H50 126.1 . . ?
F7 C51 S3 110.0(7) . . ?
F7 C51 F8 108.1(9) . . ?
F7 C51 F9 110.3(9) . . ?
F8 C51 S3 108.8(8) . . ?
F9 C51 S3 111.2(8) . . ?
F9 C51 F8 108.4(9) . . ?
F10 C52 S4 110.8(9) . . ?
F10 C52 F12 107.7(13) . . ?
F11 C52 S4 112.0(11) . . ?
F11 C52 F10 108.6(13) . . ?
F11 C52 F12 107.3(11) . . ?
F12 C52 S4 110.3(11) . . ?
K2 C53 H53A 161.4 . . ?
K2 C53 H53B 73.9 . . ?
O24 C53 K2 53.6(5) . . ?
O24 C53 H53A 110.1 . . ?
O24 C53 H53B 110.1 . . ?
O24 C53 C54 108.1(10) . . ?
H53A C53 H53B 108.4 . . ?
C54 C53 K2 85.4(7) . . ?
C54 C53 H53A 110.1 . . ?
C54 C53 H53B 110.1 . . ?
O19 C54 C53 107.8(9) . . ?
O19 C54 H54A 110.2 . . ?
O19 C54 H54B 110.2 . . ?
C53 C54 H54A 110.2 . . ?
C53 C54 H54B 110.2 . . ?
H54A C54 H54B 108.5 . . ?
O19 C55 H55A 110.3 . . ?
O19 C55 H55B 110.3 . . ?
O19 C55 C56 107.2(8) . . ?
H55A C55 H55B 108.5 . . ?
C56 C55 H55A 110.3 . . ?
C56 C55 H55B 110.3 . . ?
O20 C56 C55 110.0(10) . . ?
O20 C56 H56A 109.7 . . ?
O20 C56 H56B 109.7 . . ?
C55 C56 H56A 109.7 . . ?
C55 C56 H56B 109.7 . . ?
H56A C56 H56B 108.2 . . ?
O20 C57 H57A 109.6 . . ?
O20 C57 H57B 109.6 . . ?
O20 C57 C58 110.3(9) . . ?
H57A C57 H57B 108.1 . . ?
C58 C57 H57A 109.6 . . ?
C58 C57 H57B 109.6 . . ?
O21 C58 C57 110.3(9) . . ?
O21 C58 H58A 109.6 . . ?
O21 C58 H58B 109.6 . . ?
C57 C58 H58A 109.6 . . ?
C57 C58 H58B 109.6 . . ?
H58A C58 H58B 108.1 . . ?
O21 C59 H59A 110.0 . . ?
O21 C59 H59B 110.0 . . ?
O21 C59 C60 108.5(10) . . ?
H59A C59 H59B 108.4 . . ?
C60 C59 H59A 110.0 . . ?
C60 C59 H59B 110.0 . . ?
O22 C60 C59 108.1(10) . . ?
O22 C60 H60A 110.1 . . ?
O22 C60 H60B 110.1 . . ?
C59 C60 H60A 110.1 . . ?
C59 C60 H60B 110.1 . . ?
H60A C60 H60B 108.4 . . ?
O22 C61 H61A 110.2 . . ?
O22 C61 H61B 110.2 . . ?
O22 C61 C62 107.4(11) . . ?
H61A C61 H61B 108.5 . . ?
C62 C61 H61A 110.2 . . ?
C62 C61 H61B 110.2 . . ?
O23 C62 C61 110.1(10) . . ?
O23 C62 H62A 109.7 . . ?
O23 C62 H62B 109.7 . . ?
C61 C62 H62A 109.7 . . ?
C61 C62 H62B 109.7 . . ?
H62A C62 H62B 108.2 . . ?
O23 C63 H63A 110.2 . . ?
O23 C63 H63B 110.2 . . ?
O23 C63 C64 107.6(10) . . ?
H63A C63 H63B 108.5 . . ?
C64 C63 H63A 110.2 . . ?
C64 C63 H63B 110.2 . . ?
O24 C64 C63 109.4(11) . . ?
O24 C64 H64A 109.8 . . ?
O24 C64 H64B 109.8 . . ?
C63 C64 H64A 109.8 . . ?
C63 C64 H64B 109.8 . . ?
H64A C64 H64B 108.2 . . ?
C66 C65 H65 118.5 . . ?
C66 C65 C70 123.0(18) . . ?
C70 C65 H65 118.5 . . ?
C65 C66 C67 118.0(18) . . ?
C65 C66 C71 123(2) . . ?
C67 C66 C71 119.0(19) . . ?
C66 C67 H67 118.9 . . ?
C66 C67 C68 122.2(18) . . ?
C68 C67 H67 118.9 . . ?
C67 C68 H68A 121.5 . . ?
C67 C68 C69 117.1(18) . . ?
C69 C68 H68A 121.5 . . ?
C91 C68 H68 125.8 . . ?
C95 C68 H68 125.8 . . ?
C95 C68 C91 108(4) . . ?
C68 C69 H69 118.9 . . ?
C68 C69 C70 122.2(19) . . ?
C70 C69 H69 118.9 . . ?
C65 C70 C69 117.0(18) . . ?
C65 C70 H70 121.5 . . ?
C69 C70 H70 121.5 . . ?
C66 C71 H71A 109.5 . . ?
C66 C71 H71B 109.5 . . ?
C66 C71 H71C 109.5 . . ?
H71A C71 H71B 109.5 . . ?
H71A C71 H71C 109.5 . . ?
H71B C71 H71C 109.5 . . ?
C68 C91 H91 114.7 . . ?
C92 C91 C68 131(4) . . ?
C92 C91 H91 114.7 . . ?
C91 C92 H92 125.7 . . ?
C91 C92 C93 109(4) . . ?
C93 C92 H92 125.7 . . ?
C92 C93 H93 115.3 . . ?
C92 C93 C94 129(4) . . ?
C94 C93 H93 115.3 . . ?
C93 C94 H94 126.0 . . ?
C95 C94 C93 108(4) . . ?
C95 C94 H94 126.0 . . ?
C68 C95 C94 131(4) . . ?
C68 C95 C96 91(4) . . ?
C94 C95 C96 137(4) . . ?
C95 C96 H96A 109.5 . . ?
C95 C96 H96B 109.5 . . ?
C95 C96 H96C 109.5 . . ?
H96A C96 H96B 109.5 . . ?
H96A C96 H96C 109.5 . . ?
H96B C96 H96C 109.5 . . ?
C73 C72 C77 116(2) . . ?
C73 C72 C78 120(2) . . ?
C78 C72 C77 124(2) . . ?
C72 C73 H73 118.7 . . ?
C72 C73 C74 123(2) . . ?
C74 C73 H73 118.7 . . ?
C73 C74 H74 121.5 . . ?
C75 C74 C73 117(2) . . ?
C75 C74 H74 121.5 . . ?
C74 C75 H75 119.7 . . ?
C74 C75 C76 121(2) . . ?
C76 C75 H75 119.7 . . ?
C75 C76 H76 118.2 . . ?
C77 C76 C75 124(2) . . ?
C77 C76 H76 118.2 . . ?
C72 C77 H77 119.9 . . ?
C76 C77 C72 120.1(18) . . ?
C76 C77 H77 119.9 . . ?
C72 C78 H78A 109.5 . . ?
C72 C78 H78B 109.5 . . ?
C72 C78 H78C 109.5 . . ?
H78A C78 H78B 109.5 . . ?
H78A C78 H78C 109.5 . . ?
H78B C78 H78C 109.5 . . ?
H79A C79 H79B 109.5 . . ?
H79A C79 H79C 109.5 . . ?
H79B C79 H79C 109.5 . . ?
C80 C79 H79A 109.5 . . ?
C80 C79 H79B 109.5 . . ?
C80 C79 H79C 109.5 . . ?
C81 C80 C79 124(2) . . ?
C85 C80 C79 120(2) . . ?
C85 C80 C81 116(2) . . ?
C86 C80 C89 115(4) . . ?
C86 C80 C90 119(5) . . ?
C89 C80 C90 125(5) . . ?
C80 C81 H81 121.2 . . ?
C82 C81 C80 118(2) . . ?
C82 C81 H81 121.2 . . ?
C81 C82 H82 119.8 . . ?
C84 C82 C81 120(2) . . ?
C84 C82 H82 119.8 . . ?
C88 C82 H82A 125.7 . . ?
C89 C82 H82A 125.7 . . ?
C89 C82 C88 109(4) . . ?
C84 C83 H83 125.6 . . ?
C84 C83 C85 109(2) . . ?
C85 C83 H83 125.6 . . ?
C82 C84 C83 126(3) . . ?
C82 C84 H84 117.0 . . ?
C83 C84 H84 117.0 . . ?
C80 C85 C83 131(3) . . ?
C80 C85 H85 114.5 . . ?
C83 C85 H85 114.5 . . ?
C80 C86 H86 117.6 . . ?
C80 C86 C87 125(5) . . ?
C87 C86 H86 117.6 . . ?
C86 C87 H87 126.9 . . ?
C86 C87 C88 106(5) . . ?
C88 C87 H87 126.9 . . ?
C82 C88 H88 117.1 . . ?
C87 C88 C82 126(4) . . ?
C87 C88 H88 117.1 . . ?
C80 C89 C82 127(5) . . ?
C80 C89 H89 116.6 . . ?
C82 C89 H89 116.6 . . ?
C80 C90 H90A 109.5 . . ?
C80 C90 H90B 109.5 . . ?
C80 C90 H90C 109.5 . . ?
H90A C90 H90B 109.5 . . ?
H90A C90 H90C 109.5 . . ?
H90B C90 H90C 109.5 . . ?

loop_
_geom_bond_atom_site_label_1
_geom_bond_atom_site_label_2
_geom_bond_distance
_geom_bond_site_symmetry_2
_geom_bond_publ_flag
B1 H1 1.0600 . ?
B1 N2 1.533(14) . ?
B1 N4 1.547(15) . ?
B1 N6 1.546(15) . ?
C1 H1A 0.9500 . ?
C1 N1 1.314(11) . ?
C1 C2 1.384(13) . ?
F1 C19 1.317(12) . ?
K1 O2 2.948(8) . ?
K1 S2 3.669(4) . ?
K1 O5 2.777(8) . ?
K1 O7 2.778(7) . ?
K1 O8 2.844(9) . ?
K1 O9 2.889(8) . ?
K1 O10 2.918(9) . ?
K1 O11 2.952(9) . ?
K1 O12 3.061(9) . ?
K1 C24 3.511(13) . ?
N1 Y1 2.492(7) . ?
N1 N2 1.348(11) . ?
O1 S1 1.433(7) . ?
O1 Y1 2.331(7) . ?
S1 O2 1.430(7) . ?
S1 O3 1.417(7) . ?
S1 C19 1.810(11) . ?
Y1 N3 2.486(8) . ?
Y1 O4 2.347(6) . ?
Y1 N5 2.425(9) . ?
Y1 N7 2.468(8) . ?
Y1 N9 2.438(8) . ?
Y1 N11 2.524(8) . ?
B2 H2 1.0600 . ?
B2 N8 1.522(15) . ?
B2 N10 1.553(15) . ?
B2 N12 1.530(16) . ?
C2 H2A 0.9500 . ?
C2 C3 1.344(14) . ?
F2 C19 1.314(12) . ?
N2 C3 1.324(12) . ?
S2 O4 1.452(7) . ?
S2 O5 1.410(8) . ?
S2 O6 1.418(8) . ?
S2 C20 1.785(13) . ?
C3 H3 0.9500 . ?
F3 C19 1.333(13) . ?
N3 C4 1.308(12) . ?
N3 N4 1.365(11) . ?
C4 H4 0.9500 . ?
C4 C5 1.371(14) . ?
F4 C20 1.331(14) . ?
N4 C6 1.337(13) . ?
C5 H5 0.9500 . ?
C5 C6 1.354(15) . ?
F5 C20 1.345(15) . ?
N5 N6 1.385(11) . ?
N5 C7 1.301(13) . ?
C6 H6 0.9500 . ?
F6 C20 1.335(13) . ?
N6 C9 1.330(13) . ?
C7 H7 0.9500 . ?
C7 C8 1.364(15) . ?
N7 N8 1.363(11) . ?
N7 C10 1.314(13) . ?
O7 C22 1.438(14) . ?
O7 C23 1.399(15) . ?
C8 H8 0.9500 . ?
C8 C9 1.364(15) . ?
N8 C12 1.321(13) . ?
O8 C24 1.431(13) . ?
O8 C25 1.419(14) . ?
C9 H9 0.9500 . ?
N9 N10 1.372(10) . ?
N9 C13 1.326(12) . ?
O9 C26 1.421(15) . ?
O9 C27 1.408(14) . ?
C10 H10 0.9500 . ?
C10 C11 1.377(14) . ?
N10 C15 1.330(13) . ?
O10 C28 1.417(16) . ?
O10 C29 1.405(17) . ?
C11 H11 0.9500 . ?
C11 C12 1.359(16) . ?
N11 N12 1.365(11) . ?
N11 C16 1.305(13) . ?
O11 C30 1.414(15) . ?
O11 C31 1.426(15) . ?
C12 H12 0.9500 . ?
N12 C18 1.334(13) . ?
O12 C21 1.424(14) . ?
O12 C32 1.419(16) . ?
C13 H13 0.9500 . ?
C13 C14 1.389(14) . ?
C14 H14 0.9500 . ?
C14 C15 1.366(15) . ?
C15 H15 0.9500 . ?
C16 H16 0.9500 . ?
C16 C17 1.403(14) . ?
C17 H17 0.9500 . ?
C17 C18 1.346(16) . ?
C18 H18 0.9500 . ?
C21 H21A 0.9900 . ?
C21 H21B 0.9900 . ?
C21 C22 1.453(18) . ?
C22 H22A 0.9900 . ?
C22 H22B 0.9900 . ?
C23 H23A 0.9900 . ?
C23 H23B 0.9900 . ?
C23 C24 1.476(17) . ?
C24 H24A 0.9900 . ?
C24 H24B 0.9900 . ?
C25 H25A 0.9900 . ?
C25 H25B 0.9900 . ?
C25 C26 1.502(17) . ?
C26 H26A 0.9900 . ?
C26 H26B 0.9900 . ?
C27 H27A 0.9900 . ?
C27 H27B 0.9900 . ?
C27 C28 1.450(19) . ?
C28 H28A 0.9900 . ?
C28 H28B 0.9900 . ?
C29 H29A 0.9900 . ?
C29 H29B 0.9900 . ?
C29 C30 1.48(2) . ?
C30 H30A 0.9900 . ?
C30 H30B 0.9900 . ?
C31 H31A 0.9900 . ?
C31 H31B 0.9900 . ?
C31 C32 1.486(18) . ?
C32 H32A 0.9900 . ?
C32 H32B 0.9900 . ?
K2 S4 3.451(4) . ?
K2 O14 2.883(7) . ?
K2 O17 3.190(9) . ?
K2 O18 2.746(8) . ?
K2 O19 2.785(8) . ?
K2 O20 2.866(7) . ?
K2 O21 2.797(8) . ?
K2 O22 2.992(9) . ?
K2 O23 2.874(8) . ?
K2 O24 2.917(8) . ?
K2 C53 3.525(12) . ?
Y2 N13 2.487(8) . ?
Y2 O13 2.351(6) . ?
Y2 N15 2.498(8) . ?
Y2 O16 2.336(6) . ?
Y2 N17 2.468(8) . ?
Y2 N19 2.463(9) . ?
Y2 N21 2.479(8) . ?
Y2 N23 2.513(8) . ?
B3 H3A 1.0600 . ?
B3 N14 1.520(13) . ?
B3 N16 1.522(14) . ?
B3 N18 1.553(15) . ?
S3 O13 1.432(7) . ?
S3 O14 1.425(7) . ?
S3 O15 1.417(7) . ?
S3 C51 1.848(12) . ?
B4 H4A 1.0600 . ?
B4 N20 1.523(16) . ?
B4 N22 1.525(14) . ?
B4 N24 1.543(15) . ?
S4 O16 1.443(7) . ?
S4 O17 1.403(8) . ?
S4 O18 1.437(8) . ?
S4 C52 1.800(14) . ?
F7 C51 1.304(12) . ?
F8 C51 1.338(13) . ?
F9 C51 1.312(12) . ?
F10 C52 1.325(14) . ?
F11 C52 1.310(17) . ?
F12 C52 1.340(17) . ?
N13 N14 1.383(11) . ?
N13 C33 1.332(12) . ?
N14 C35 1.333(12) . ?
N15 N16 1.346(11) . ?
N15 C36 1.341(12) . ?
N16 C38 1.349(12) . ?
N17 N18 1.340(11) . ?
N17 C39 1.331(12) . ?
N18 C41 1.337(13) . ?
N19 N20 1.359(11) . ?
N19 C42 1.328(13) . ?
O19 C54 1.455(13) . ?
O19 C55 1.427(14) . ?
N20 C44 1.350(14) . ?
O20 C56 1.406(13) . ?
O20 C57 1.425(12) . ?
N21 N22 1.376(11) . ?
N21 C45 1.319(12) . ?
O21 C58 1.425(13) . ?
O21 C59 1.395(13) . ?
N22 C47 1.336(12) . ?
O22 C60 1.432(14) . ?
O22 C61 1.437(15) . ?
N23 N24 1.356(11) . ?
N23 C48 1.323(12) . ?
O23 C62 1.398(15) . ?
O23 C63 1.408(14) . ?
N24 C50 1.355(12) . ?
O24 C53 1.415(14) . ?
O24 C64 1.406(14) . ?
C33 H33 0.9500 . ?
C33 C34 1.411(14) . ?
C34 H34 0.9500 . ?
C34 C35 1.351(14) . ?
C35 H35 0.9500 . ?
C36 H36 0.9500 . ?
C36 C37 1.377(15) . ?
C37 H37 0.9500 . ?
C37 C38 1.349(16) . ?
C38 H38 0.9500 . ?
C39 H39 0.9500 . ?
C39 C40 1.396(15) . ?
C40 H40 0.9500 . ?
C40 C41 1.338(15) . ?
C41 H41 0.9500 . ?
C42 H42 0.9500 . ?
C42 C43 1.403(16) . ?
C43 H43 0.9500 . ?
C43 C44 1.355(17) . ?
C44 H44 0.9500 . ?
C45 H45 0.9500 . ?
C45 C46 1.395(14) . ?
C46 H46 0.9500 . ?
C46 C47 1.356(15) . ?
C47 H47 0.9500 . ?
C48 H48 0.9500 . ?
C48 C49 1.381(15) . ?
C49 H49 0.9500 . ?
C49 C50 1.361(16) . ?
C50 H50 0.9500 . ?
C53 H53A 0.9900 . ?
C53 H53B 0.9900 . ?
C53 C54 1.490(17) . ?
C54 H54A 0.9900 . ?
C54 H54B 0.9900 . ?
C55 H55A 0.9900 . ?
C55 H55B 0.9900 . ?
C55 C56 1.512(15) . ?
C56 H56A 0.9900 . ?
C56 H56B 0.9900 . ?
C57 H57A 0.9900 . ?
C57 H57B 0.9900 . ?
C57 C58 1.475(16) . ?
C58 H58A 0.9900 . ?
C58 H58B 0.9900 . ?
C59 H59A 0.9900 . ?
C59 H59B 0.9900 . ?
C59 C60 1.481(17) . ?
C60 H60A 0.9900 . ?
C60 H60B 0.9900 . ?
C61 H61A 0.9900 . ?
C61 H61B 0.9900 . ?
C61 C62 1.487(18) . ?
C62 H62A 0.9900 . ?
C62 H62B 0.9900 . ?
C63 H63A 0.9900 . ?
C63 H63B 0.9900 . ?
C63 C64 1.522(19) . ?
C64 H64A 0.9900 . ?
C64 H64B 0.9900 . ?
C65 H65 0.9500 . ?
C65 C66 1.366(17) . ?
C65 C70 1.374(17) . ?
C66 C67 1.385(17) . ?
C66 C71 1.485(17) . ?
C67 H67 0.9500 . ?
C67 C68 1.389(17) . ?
C68 H68A 0.9500 . ?
C68 H68 0.9500 . ?
C68 C69 1.390(17) . ?
C68 C91 1.412(19) . ?
C68 C95 1.37(2) . ?
C69 H69 0.9500 . ?
C69 C70 1.403(18) . ?
C70 H70 0.9500 . ?
C71 H71A 0.9800 . ?
C71 H71B 0.9800 . ?
C71 H71C 0.9800 . ?
C91 H91 0.9500 . ?
C91 C92 1.38(2) . ?
C92 H92 0.9500 . ?
C92 C93 1.38(2) . ?
C93 H93 0.9500 . ?
C93 C94 1.39(2) . ?
C94 H94 0.9500 . ?
C94 C95 1.38(2) . ?
C95 C96 1.52(2) . ?
C96 H96A 0.9800 . ?
C96 H96B 0.9800 . ?
C96 H96C 0.9800 . ?
C72 C73 1.35(2) . ?
C72 C77 1.40(2) . ?
C72 C78 1.38(2) . ?
C73 H73 0.9500 . ?
C73 C74 1.47(3) . ?
C74 H74 0.9500 . ?
C74 C75 1.30(2) . ?
C75 H75 0.9500 . ?
C75 C76 1.36(2) . ?
C76 H76 0.9500 . ?
C76 C77 1.33(2) . ?
C77 H77 0.9500 . ?
C78 H78A 0.9800 . ?
C78 H78B 0.9800 . ?
C78 H78C 0.9800 . ?
C79 H79A 0.9800 . ?
C79 H79B 0.9800 . ?
C79 H79C 0.9800 . ?
C79 C80 1.504(19) . ?
C80 C81 1.392(17) . ?
C80 C85 1.358(17) . ?
C80 C86 1.26(6) . ?
C80 C89 1.27(6) . ?
C80 C90 1.51(2) . ?
C81 H81 0.9500 . ?
C81 C82 1.384(17) . ?
C82 H82 0.9500 . ?
C82 H82A 0.9500 . ?
C82 C84 1.366(17) . ?
C82 C88 1.39(2) . ?
C82 C89 1.38(2) . ?
C83 H83 0.9500 . ?
C83 C84 1.371(17) . ?
C83 C85 1.373(17) . ?
C84 H84 0.9500 . ?
C85 H85 0.9500 . ?
C86 H86 0.9500 . ?
C86 C87 1.38(2) . ?
C87 H87 0.9500 . ?
C87 C88 1.39(2) . ?
C88 H88 0.9500 . ?
C89 H89 0.9500 . ?
C90 H90A 0.9800 . ?
C90 H90B 0.9800 . ?
C90 H90C 0.9800 . ?

loop_
_geom_torsion_atom_site_label_1
_geom_torsion_atom_site_label_2
_geom_torsion_atom_site_label_3
_geom_torsion_atom_site_label_4
_geom_torsion
_geom_torsion_site_symmetry_1
_geom_torsion_site_symmetry_2
_geom_torsion_site_symmetry_3
_geom_torsion_site_symmetry_4
_geom_torsion_publ_flag
B1 N2 C3 C2 179.1(10) . . . . ?
B1 N4 C6 C5 -175.3(10) . . . . ?
B1 N6 C9 C8 -177.0(10) . . . . ?
C1 N1 N2 B1 178.8(9) . . . . ?
C1 N1 N2 C3 -2.6(11) . . . . ?
C1 C2 C3 N2 1.6(12) . . . . ?
K1 S2 O4 Y1 -92.0(9) . . . . ?
K1 S2 C20 F4 149.0(6) . . . . ?
K1 S2 C20 F5 -90.8(9) . . . . ?
K1 S2 C20 F6 27.5(13) . . . . ?
K1 O7 C22 C21 -29.6(12) . . . . ?
K1 O7 C23 C24 30.0(12) . . . . ?
K1 O8 C24 C23 65.3(10) . . . . ?
K1 O8 C25 C26 -64.6(10) . . . . ?
K1 O9 C26 C25 -33.8(12) . . . . ?
K1 O9 C27 C28 33.1(13) . . . . ?
K1 O10 C28 C27 60.9(12) . . . . ?
K1 O10 C29 C30 -62.0(13) . . . . ?
K1 O11 C30 C29 -32.6(15) . . . . ?
K1 O11 C31 C32 28.8(13) . . . . ?
K1 O12 C21 C22 -66.0(9) . . . . ?
K1 O12 C32 C31 66.8(10) . . . . ?
N1 C1 C2 C3 -3.3(12) . . . . ?
N1 N2 C3 C2 0.5(12) . . . . ?
O1 S1 O2 K1 -104.7(9) . . . . ?
O1 S1 C19 F1 -177.8(8) . . . . ?
O1 S1 C19 F2 -57.4(9) . . . . ?
O1 S1 C19 F3 63.5(8) . . . . ?
Y1 N1 N2 B1 -1.5(12) . . . . ?
Y1 N1 N2 C3 177.1(6) . . . . ?
Y1 O1 S1 O2 -4.6(12) . . . . ?
Y1 O1 S1 O3 -143.0(10) . . . . ?
Y1 O1 S1 C19 107.1(11) . . . . ?
Y1 N3 C4 C5 166.1(7) . . . . ?
Y1 N3 N4 B1 8.5(12) . . . . ?
Y1 N3 N4 C6 -167.4(6) . . . . ?
Y1 N5 N6 B1 2.7(12) . . . . ?
Y1 N5 N6 C9 -173.6(7) . . . . ?
Y1 N5 C7 C8 173.6(7) . . . . ?
Y1 N7 N8 B2 -6.4(12) . . . . ?
Y1 N7 N8 C12 173.5(7) . . . . ?
Y1 N7 C10 C11 -173.3(7) . . . . ?
Y1 N9 N10 B2 6.2(12) . . . . ?
Y1 N9 N10 C15 -175.4(7) . . . . ?
Y1 N9 C13 C14 175.8(7) . . . . ?
Y1 N11 N12 B2 11.4(11) . . . . ?
Y1 N11 N12 C18 -163.5(6) . . . . ?
Y1 N11 C16 C17 161.6(7) . . . . ?
B2 N8 C12 C11 -179.6(11) . . . . ?
B2 N10 C15 C14 177.7(10) . . . . ?
B2 N12 C18 C17 -175.5(10) . . . . ?
C2 C1 N1 Y1 -176.0(7) . . . . ?
C2 C1 N1 N2 3.7(11) . . . . ?
N2 B1 N4 N3 55.0(12) . . . . ?
N2 B1 N4 C6 -129.9(10) . . . . ?
N2 B1 N6 N5 -60.8(11) . . . . ?
N2 B1 N6 C9 114.6(12) . . . . ?
O2 S1 C19 F1 -57.6(9) . . . . ?
O2 S1 C19 F2 62.8(9) . . . . ?
O2 S1 C19 F3 -176.4(7) . . . . ?
N3 C4 C5 C6 -0.8(12) . . . . ?
N3 N4 C6 C5 0.2(12) . . . . ?
O3 S1 O2 K1 32.5(10) . . . . ?
O3 S1 C19 F1 64.2(9) . . . . ?
O3 S1 C19 F2 -175.4(8) . . . . ?
O3 S1 C19 F3 -54.5(8) . . . . ?
C4 N3 N4 B1 175.2(9) . . . . ?
C4 N3 N4 C6 -0.7(11) . . . . ?
C4 C5 C6 N4 0.3(12) . . . . ?
N4 B1 N2 N1 -59.4(12) . . . . ?
N4 B1 N2 C3 122.2(11) . . . . ?
N4 B1 N6 N5 58.5(12) . . . . ?
N4 B1 N6 C9 -126.0(11) . . . . ?
N4 N3 C4 C5 0.9(11) . . . . ?
O4 S2 O5 K1 109.1(5) . . . . ?
O4 S2 C20 F4 -56.0(10) . . . . ?
O4 S2 C20 F5 64.2(9) . . . . ?
O4 S2 C20 F6 -177.5(9) . . . . ?
N5 N6 C9 C8 -1.1(12) . . . . ?
N5 C7 C8 C9 -0.1(13) . . . . ?
O5 S2 O4 Y1 -138.2(8) . . . . ?
O5 S2 C20 F4 -174.6(8) . . . . ?
O5 S2 C20 F5 -54.5(10) . . . . ?
O5 S2 C20 F6 63.8(11) . . . . ?
N6 B1 N2 N1 59.7(12) . . . . ?
N6 B1 N2 C3 -118.7(11) . . . . ?
N6 B1 N4 N3 -64.7(12) . . . . ?
N6 B1 N4 C6 110.4(11) . . . . ?
N6 N5 C7 C8 -0.5(12) . . . . ?
O6 S2 O4 Y1 -2.1(11) . . . . ?
O6 S2 O5 K1 -27.0(6) . . . . ?
O6 S2 C20 F4 64.1(9) . . . . ?
O6 S2 C20 F5 -175.7(8) . . . . ?
O6 S2 C20 F6 -57.4(11) . . . . ?
C7 N5 N6 B1 177.3(9) . . . . ?
C7 N5 N6 C9 1.0(11) . . . . ?
C7 C8 C9 N6 0.8(12) . . . . ?
N7 N8 C12 C11 0.5(13) . . . . ?
N7 C10 C11 C12 1.2(13) . . . . ?
O7 C23 C24 K1 -20.3(8) . . . . ?
O7 C23 C24 O8 -65.7(12) . . . . ?
N8 B2 N10 N9 -63.1(12) . . . . ?
N8 B2 N10 C15 118.8(12) . . . . ?
N8 B2 N12 N11 52.1(12) . . . . ?
N8 B2 N12 C18 -134.0(10) . . . . ?
N8 N7 C10 C11 -0.9(12) . . . . ?
O8 C25 C26 O9 64.8(12) . . . . ?
N9 N10 C15 C14 -0.6(12) . . . . ?
N9 C13 C14 C15 -1.3(12) . . . . ?
O9 C27 C28 O10 -61.9(14) . . . . ?
C10 N7 N8 B2 -179.6(9) . . . . ?
C10 N7 N8 C12 0.3(11) . . . . ?
C10 C11 C12 N8 -1.0(13) . . . . ?
N10 B2 N8 N7 63.6(12) . . . . ?
N10 B2 N8 C12 -116.3(11) . . . . ?
N10 B2 N12 N11 -68.0(12) . . . . ?
N10 B2 N12 C18 105.8(11) . . . . ?
N10 N9 C13 C14 1.0(11) . . . . ?
O10 C29 C30 O11 62.2(15) . . . . ?
N11 N12 C18 C17 -1.0(12) . . . . ?
N11 C16 C17 C18 0.3(12) . . . . ?
O11 C31 C32 O12 -64.9(13) . . . . ?
N12 B2 N8 N7 -56.2(12) . . . . ?
N12 B2 N8 C12 123.9(11) . . . . ?
N12 B2 N10 N9 57.9(12) . . . . ?
N12 B2 N10 C15 -120.2(11) . . . . ?
N12 N11 C16 C17 -0.8(11) . . . . ?
O12 C21 C22 O7 68.0(12) . . . . ?
C13 N9 N10 B2 -178.7(9) . . . . ?
C13 N9 N10 C15 -0.2(11) . . . . ?
C13 C14 C15 N10 1.2(12) . . . . ?
C16 N11 N12 B2 176.0(9) . . . . ?
C16 N11 N12 C18 1.1(11) . . . . ?
C16 C17 C18 N12 0.5(12) . . . . ?
C19 S1 O2 K1 144.5(8) . . . . ?
C20 S2 O4 Y1 108.7(10) . . . . ?
C20 S2 O5 K1 -139.5(5) . . . . ?
C21 O12 C32 C31 178.6(9) . . . . ?
C22 O7 C23 C24 -178.2(9) . . . . ?
C23 O7 C22 C21 179.4(10) . . . . ?
C24 O8 C25 C26 176.9(9) . . . . ?
C25 O8 C24 K1 121.9(9) . . . . ?
C25 O8 C24 C23 -172.8(10) . . . . ?
C26 O9 C27 C28 177.6(11) . . . . ?
C27 O9 C26 C25 -179.2(9) . . . . ?
C28 O10 C29 C30 170.4(11) . . . . ?
C29 O10 C28 C27 -170.7(12) . . . . ?
C30 O11 C31 C32 178.4(11) . . . . ?
C31 O11 C30 C29 176.9(12) . . . . ?
C32 O12 C21 C22 179.1(10) . . . . ?
K2 S4 O16 Y2 -66.3(13) . . . . ?
K2 S4 C52 F10 17.4(17) . . . . ?
K2 S4 C52 F11 -104.1(9) . . . . ?
K2 S4 C52 F12 136.5(7) . . . . ?
K2 O19 C54 C53 -27.1(12) . . . . ?
K2 O19 C55 C56 38.0(11) . . . . ?
K2 O20 C56 C55 56.5(9) . . . . ?
K2 O20 C57 C58 -59.9(10) . . . . ?
K2 O21 C58 C57 -33.8(10) . . . . ?
K2 O21 C59 C60 29.4(12) . . . . ?
K2 O22 C60 C59 65.9(9) . . . . ?
K2 O22 C61 C62 -58.4(11) . . . . ?
K2 O23 C62 C61 -37.6(13) . . . . ?
K2 O23 C63 C64 28.8(12) . . . . ?
K2 O24 C53 C54 -69.8(8) . . . . ?
K2 O24 C64 C63 65.6(9) . . . . ?
K2 C53 C54 O19 18.4(8) . . . . ?
Y2 N13 N14 B3 -9.5(12) . . . . ?
Y2 N13 N14 C35 169.0(7) . . . . ?
Y2 N13 C33 C34 -167.0(7) . . . . ?
Y2 N15 N16 B3 2.7(12) . . . . ?
Y2 N15 N16 C38 -175.0(6) . . . . ?
Y2 N15 C36 C37 173.5(7) . . . . ?
Y2 N17 N18 B3 -3.0(11) . . . . ?
Y2 N17 N18 C41 177.3(6) . . . . ?
Y2 N17 C39 C40 -178.4(6) . . . . ?
Y2 N19 N20 B4 -7.7(12) . . . . ?
Y2 N19 N20 C44 173.8(6) . . . . ?
Y2 N19 C42 C43 -173.5(7) . . . . ?
Y2 N21 N22 B4 -5.8(13) . . . . ?
Y2 N21 N22 C47 174.2(7) . . . . ?
Y2 N21 C45 C46 -173.1(7) . . . . ?
Y2 N23 N24 B4 1.3(12) . . . . ?
Y2 N23 N24 C50 -172.2(6) . . . . ?
Y2 N23 C48 C49 171.0(7) . . . . ?
B3 N14 C35 C34 177.4(10) . . . . ?
B3 N16 C38 C37 -175.8(10) . . . . ?
B3 N18 C41 C40 -178.6(9) . . . . ?
B4 N20 C44 C43 -178.2(10) . . . . ?
B4 N22 C47 C46 179.2(11) . . . . ?
B4 N24 C50 C49 -172.2(10) . . . . ?
N13 N14 C35 C34 -0.9(12) . . . . ?
N13 C33 C34 C35 -1.5(12) . . . . ?
O13 S3 O14 K2 -98.8(8) . . . . ?
O13 S3 C51 F7 -179.1(7) . . . . ?
O13 S3 C51 F8 62.7(8) . . . . ?
O13 S3 C51 F9 -56.6(9) . . . . ?
N14 B3 N16 N15 58.6(12) . . . . ?
N14 B3 N16 C38 -124.2(10) . . . . ?
N14 B3 N18 N17 -58.1(11) . . . . ?
N14 B3 N18 C41 121.6(10) . . . . ?
N14 N13 C33 C34 1.0(11) . . . . ?
O14 S3 O13 Y2 -9.1(12) . . . . ?
O14 S3 C51 F7 -59.6(9) . . . . ?
O14 S3 C51 F8 -177.9(7) . . . . ?
O14 S3 C51 F9 62.8(8) . . . . ?
N15 N16 C38 C37 1.8(12) . . . . ?
N15 C36 C37 C38 0.2(13) . . . . ?
O15 S3 O13 Y2 -147.2(10) . . . . ?
O15 S3 O14 K2 37.7(10) . . . . ?
O15 S3 C51 F7 62.8(9) . . . . ?
O15 S3 C51 F8 -55.5(8) . . . . ?
O15 S3 C51 F9 -174.8(7) . . . . ?
N16 B3 N14 N13 -54.0(12) . . . . ?
N16 B3 N14 C35 127.9(11) . . . . ?
N16 B3 N18 N17 61.9(10) . . . . ?
N16 B3 N18 C41 -118.4(10) . . . . ?
N16 N15 C36 C37 0.9(12) . . . . ?
O16 S4 O17 K2 -120.1(4) . . . . ?
O16 S4 O18 K2 118.1(4) . . . . ?
O16 S4 C52 F10 -176.8(11) . . . . ?
O16 S4 C52 F11 61.7(11) . . . . ?
O16 S4 C52 F12 -57.7(11) . . . . ?
N17 N18 C41 C40 1.1(11) . . . . ?
N17 C39 C40 C41 2.0(12) . . . . ?
O17 S4 O16 Y2 13.4(14) . . . . ?
O17 S4 O18 K2 -17.5(6) . . . . ?
O17 S4 C52 F10 -55.6(13) . . . . ?
O17 S4 C52 F11 -177.0(9) . . . . ?
O17 S4 C52 F12 63.6(11) . . . . ?
N18 B3 N14 N13 65.4(11) . . . . ?
N18 B3 N14 C35 -112.8(11) . . . . ?
N18 B3 N16 N15 -62.0(11) . . . . ?
N18 B3 N16 C38 115.2(10) . . . . ?
N18 N17 C39 C40 -1.4(11) . . . . ?
O18 S4 O16 Y2 -122.0(12) . . . . ?
O18 S4 O17 K2 14.3(5) . . . . ?
O18 S4 C52 F10 65.4(13) . . . . ?
O18 S4 C52 F11 -56.0(11) . . . . ?
O18 S4 C52 F12 -175.4(9) . . . . ?
N19 N20 C44 C43 0.1(12) . . . . ?
N19 C42 C43 C44 0.4(13) . . . . ?
O19 C55 C56 O20 -62.7(11) . . . . ?
N20 B4 N22 N21 61.5(13) . . . . ?
N20 B4 N22 C47 -118.5(12) . . . . ?
N20 B4 N24 N23 -61.3(12) . . . . ?
N20 B4 N24 C50 111.0(11) . . . . ?
N20 N19 C42 C43 -0.3(11) . . . . ?
O20 C57 C58 O21 64.7(11) . . . . ?
N21 N22 C47 C46 -0.8(13) . . . . ?
N21 C45 C46 C47 -0.5(14) . . . . ?
O21 C59 C60 O22 -66.2(12) . . . . ?
N22 B4 N20 N19 -53.7(12) . . . . ?
N22 B4 N20 C44 124.5(11) . . . . ?
N22 B4 N24 N23 59.9(12) . . . . ?
N22 B4 N24 C50 -127.8(10) . . . . ?
N22 N21 C45 C46 0.0(12) . . . . ?
O22 C61 C62 O23 64.0(13) . . . . ?
N23 N24 C50 C49 0.8(12) . . . . ?
N23 C48 C49 C50 0.0(13) . . . . ?
O23 C63 C64 O24 -64.3(12) . . . . ?
N24 B4 N20 N19 65.9(11) . . . . ?
N24 B4 N20 C44 -115.9(11) . . . . ?
N24 B4 N22 N21 -57.5(13) . . . . ?
N24 B4 N22 C47 122.5(11) . . . . ?
N24 N23 C48 C49 0.4(11) . . . . ?
O24 C53 C54 O19 67.7(11) . . . . ?
C33 N13 N14 B3 -178.5(9) . . . . ?
C33 N13 N14 C35 -0.1(11) . . . . ?
C33 C34 C35 N14 1.5(12) . . . . ?
C36 N15 N16 B3 176.1(9) . . . . ?
C36 N15 N16 C38 -1.6(11) . . . . ?
C36 C37 C38 N16 -1.2(13) . . . . ?
C39 N17 N18 B3 179.9(8) . . . . ?
C39 N17 N18 C41 0.2(10) . . . . ?
C39 C40 C41 N18 -1.8(12) . . . . ?
C42 N19 N20 B4 178.6(9) . . . . ?
C42 N19 N20 C44 0.1(11) . . . . ?
C42 C43 C44 N20 -0.3(13) . . . . ?
C45 N21 N22 B4 -179.5(10) . . . . ?
C45 N21 N22 C47 0.5(12) . . . . ?
C45 C46 C47 N22 0.8(14) . . . . ?
C48 N23 N24 B4 172.8(9) . . . . ?
C48 N23 N24 C50 -0.8(11) . . . . ?
C48 C49 C50 N24 -0.5(12) . . . . ?
C51 S3 O13 Y2 101.8(11) . . . . ?
C51 S3 O14 K2 150.6(8) . . . . ?
C52 S4 O16 Y2 127.1(13) . . . . ?
C52 S4 O17 K2 127.4(5) . . . . ?
C52 S4 O18 K2 -131.4(5) . . . . ?
C53 O24 C64 C63 178.6(9) . . . . ?
C54 O19 C55 C56 -174.4(9) . . . . ?
C55 O19 C54 C53 -175.1(10) . . . . ?
C56 O20 C57 C58 177.0(9) . . . . ?
C57 O20 C56 C55 177.6(9) . . . . ?
C58 O21 C59 C60 175.4(9) . . . . ?
C59 O21 C58 C57 178.3(9) . . . . ?
C60 O22 C61 C62 -174.8(10) . . . . ?
C61 O22 C60 C59 -173.8(10) . . . . ?
C62 O23 C63 C64 -176.4(10) . . . . ?
C63 O23 C62 C61 167.8(11) . . . . ?
C64 O24 C53 K2 -115.7(8) . . . . ?
C64 O24 C53 C54 174.5(9) . . . . ?
C65 C66 C67 C68 -4(4) . . . . ?
C66 C65 C70 C69 -7(4) . . . . ?
C66 C67 C68 C69 -1(4) . . . . ?
C67 C68 C69 C70 2(4) . . . . ?
C68 C69 C70 C65 1(4) . . . . ?
C68 C91 C92 C93 -1(10) . . . . ?
C70 C65 C66 C67 8(4) . . . . ?
C70 C65 C66 C71 -175(2) . . . . ?
C71 C66 C67 C68 179(2) . . . . ?
C91 C68 C95 C94 -8(12) . . . . ?
C91 C68 C95 C96 177(5) . . . . ?
C91 C92 C93 C94 16(12) . . . . ?
C92 C93 C94 C95 -24(13) . . . . ?
C93 C94 C95 C68 19(14) . . . . ?
C93 C94 C95 C96 -168(11) . . . . ?
C95 C68 C91 C92 -3(9) . . . . ?
C72 C73 C74 C75 -1(3) . . . . ?
C73 C72 C77 C76 3(2) . . . . ?
C73 C74 C75 C76 2(3) . . . . ?
C74 C75 C76 C77 0(3) . . . . ?
C75 C76 C77 C72 -2(2) . . . . ?
C77 C72 C73 C74 -1(2) . . . . ?
C78 C72 C73 C74 176.9(15) . . . . ?
C78 C72 C77 C76 -175.2(15) . . . . ?
C79 C80 C81 C82 172(3) . . . . ?
C79 C80 C85 C83 -172(3) . . . . ?
C80 C81 C82 C84 -3(4) . . . . ?
C80 C86 C87 C88 -41(11) . . . . ?
C81 C80 C85 C83 0(4) . . . . ?
C81 C82 C84 C83 7(4) . . . . ?
C84 C83 C85 C80 2(4) . . . . ?
C85 C80 C81 C82 0(4) . . . . ?
C85 C83 C84 C82 -6(4) . . . . ?
C86 C80 C89 C82 9(9) . . . . ?
C86 C87 C88 C82 24(13) . . . . ?
C88 C82 C89 C80 -21(9) . . . . ?
C89 C80 C86 C87 27(9) . . . . ?
C89 C82 C88 C87 2(11) . . . . ?
C90 C80 C86 C87 -164(7) . . . . ?
C90 C80 C89 C82 -160(6) . . . . ?
